data_1570112
loop_
_publ_author_name
'Fang, Jun-Jie'
'Liu, Zheng'
'Shen, Yang-Lin'
'Xie, Yun-Peng'
'Lu, Xing'

_publ_section_title
;
 Template-assisted synthesis of isomeric copper(i) clusters with tunable
 structures showing photophysical and electrochemical properties.
;
_journal_issue 44
_journal_name_full 'Chemical science'
_journal_page_first 12637
_journal_page_last 12644
_journal_paper_doi 10.1039/d3sc04682f
_journal_volume 14
_journal_year 2023
_chemical_formula_moiety 'C252 H330 Cu56 O40 P10'
_chemical_formula_sum 'C252 H330 Cu56 O40 P10'
_chemical_formula_weight 7867.08
_space_group_crystal_system triclinic
_space_group_IT_number 2
_space_group_name_Hall '-P 1'
_space_group_name_H-M_alt 'P -1'
_atom_sites_solution_hydrogens mixed
_audit_creation_date 2022-12-05
_audit_creation_method
;
Olex2 1.5
(compiled 2022.04.07 svn.rca3783a0 for OlexSys, GUI svn.r6498)
;
_audit_update_record
;
2022-12-27 deposited with the CCDC.	2023-10-13 downloaded from the CCDC.
;
_cell_angle_alpha 89.93(3)
_cell_angle_beta 76.441(12)
_cell_angle_gamma 63.93(2)
_cell_formula_units_Z 1
_cell_length_a 17.803(12)
_cell_length_b 20.26(3)
_cell_length_c 25.068(18)
_cell_measurement_reflns_used 6814
_cell_measurement_temperature 273.15
_cell_measurement_theta_max 20.28
_cell_measurement_theta_min 2.44
_cell_volume 7842(14)
_computing_cell_refinement 'SAINT V8.38A (Bruker, 2018)'
_computing_data_reduction 'SAINT V8.38A (Bruker, 2018)'
_computing_molecular_graphics 'Olex2 1.5 (Dolomanov et al., 2009)'
_computing_publication_material 'Olex2 1.5 (Dolomanov et al., 2009)'
_computing_structure_refinement 'SHELXL 2018/3 (Sheldrick, 2015)'
_computing_structure_solution 'olex2.solve 1.3 (Bourhis et al., 2015)'
_diffrn_ambient_temperature 273.15
_diffrn_detector_type 'CCD MX300-HE'
_diffrn_measured_fraction_theta_full 0.774
_diffrn_measured_fraction_theta_max 0.563
_diffrn_measurement_device 'CCD MX300-HE'
_diffrn_measurement_device_type 'CCD MX300-HE'
_diffrn_measurement_method 'phi scans'
_diffrn_radiation_type MoK\a
_diffrn_radiation_wavelength 0.71073
_diffrn_reflns_av_R_equivalents 0.1262
_diffrn_reflns_av_unetI/netI 0.1868
_diffrn_reflns_Laue_measured_fraction_full 0.774
_diffrn_reflns_Laue_measured_fraction_max 0.563
_diffrn_reflns_limit_h_max 17
_diffrn_reflns_limit_h_min -18
_diffrn_reflns_limit_k_max 25
_diffrn_reflns_limit_k_min -25
_diffrn_reflns_limit_l_max 27
_diffrn_reflns_limit_l_min -28
_diffrn_reflns_number 82696
_diffrn_reflns_point_group_measured_fraction_full 0.774
_diffrn_reflns_point_group_measured_fraction_max 0.563
_diffrn_reflns_theta_full 25.242
_diffrn_reflns_theta_max 28.857
_diffrn_reflns_theta_min 1.126
_exptl_absorpt_coefficient_mu 3.807
_exptl_absorpt_correction_T_max 0.7452
_exptl_absorpt_correction_T_min 0.5599
_exptl_absorpt_correction_type psi-scan
_exptl_absorpt_process_details
;
SADABS-2016/2 (Bruker,2016/2) was used for absorption correction.
wR2(int) was 0.1663 before and 0.0721 after correction.
The Ratio of minimum to maximum transmission is 0.7513.
The \l/2 correction factor is Not present.
;
_exptl_crystal_colour 'clear yellowish yellow'
_exptl_crystal_colour_lustre clear
_exptl_crystal_colour_modifier yellowish
_exptl_crystal_colour_primary yellow
_exptl_crystal_density_diffrn 1.666
_exptl_crystal_description block
_exptl_crystal_F_000 3936
_exptl_crystal_preparation Solvothermal
_exptl_crystal_recrystallization_method Solvothermal
_exptl_crystal_size_max 0.12
_exptl_crystal_size_mid 0.11
_exptl_crystal_size_min 0.1
_refine_diff_density_max 0.849
_refine_diff_density_min -0.962
_refine_diff_density_rms 0.156
_refine_ls_extinction_method none
_refine_ls_goodness_of_fit_ref 1.017
_refine_ls_hydrogen_treatment constr
_refine_ls_matrix_type full
_refine_ls_number_parameters 1612
_refine_ls_number_reflns 23155
_refine_ls_number_restraints 1245
_refine_ls_restrained_S_all 1.011
_refine_ls_R_factor_all 0.1626
_refine_ls_R_factor_gt 0.0995
_refine_ls_shift/su_max 0.001
_refine_ls_shift/su_mean 0.000
_refine_ls_structure_factor_coef Fsqd
_refine_ls_weighting_details 'w=1/[\s^2^(Fo^2^)+(0.1555P)^2^] where P=(Fo^2^+2Fc^2^)/3'
_refine_ls_weighting_scheme calc
_refine_ls_wR_factor_gt 0.2653
_refine_ls_wR_factor_ref 0.3312
_reflns_Friedel_coverage 0.000
_reflns_number_gt 11331
_reflns_number_total 23155
_reflns_threshold_expression 'I > 2\s(I)'
_cod_data_source_file d3sc04682f2.cif
_cod_data_source_block 2219447
_cod_depositor_comments 'Adding full bibliography for 1570109--1570116.cif.'
_cod_original_cell_volume 7842(13)
_cod_database_code 1570112
_shelx_shelxl_version_number 2018/3
_shelx_space_group_comment
;
The symmetry employed for this shelxl refinement is uniquely defined
by the following loop, which should always be used as a source of
symmetry information in preference to the above space-group names.
They are only intended as comments.
;
_shelx_estimated_absorpt_t_max 0.702
_shelx_estimated_absorpt_t_min 0.658
_smtbx_masks_void_probe_radius 1.2
_smtbx_masks_void_truncation_radius 1.2
_olex2_exptl_crystal_mounting_method MiteGen
_olex2_submission_special_instructions 'No special instructions were received'

loop_
_space_group_symop_operation_xyz
'x, y, z'
'-x, -y, -z'

loop_
_atom_site_label
_atom_site_type_symbol
_atom_site_fract_x
_atom_site_fract_y
_atom_site_fract_z
_atom_site_U_iso_or_equiv
_atom_site_adp_type
_atom_site_occupancy
_atom_site_site_symmetry_order
_atom_site_calc_flag
_atom_site_refinement_flags_posn
_atom_site_refinement_flags_adp
_atom_site_refinement_flags_occupancy
_atom_site_disorder_assembly
_atom_site_disorder_group
Cu1 Cu 0.49950(11) 0.42868(9) 0.48450(7) 0.0619(5) Uani 1 1 d . . . . .
Cu2 Cu 0.31170(11) 0.54118(9) 0.52771(7) 0.0638(5) Uani 1 1 d . . . . .
Cu3 Cu 0.52781(11) 0.29616(9) 0.60977(7) 0.0651(5) Uani 1 1 d . . . . .
Cu4 Cu 0.40531(11) 0.35764(10) 0.52921(7) 0.0667(5) Uani 1 1 d . . . . .
Cu5 Cu 0.33108(11) 0.36857(10) 0.66713(7) 0.0666(5) Uani 1 1 d . U . . .
Cu6 Cu 0.49704(12) 0.57187(10) 0.63761(7) 0.0685(5) Uani 1 1 d . . . . .
Cu7 Cu 0.56237(12) 0.38425(10) 0.69066(7) 0.0689(5) Uani 1 1 d . . . . .
Cu8 Cu 0.43420(11) 0.71379(9) 0.50256(7) 0.0667(5) Uani 1 1 d . . . . .
Cu9 Cu 0.27706(12) 0.59547(10) 0.65179(7) 0.0722(5) Uani 1 1 d . . . . .
Cu10 Cu 0.36230(12) 0.25814(10) 0.58882(7) 0.0681(5) Uani 1 1 d . . . . .
Cu11 Cu 0.25739(12) 0.39605(11) 0.57907(7) 0.0712(5) Uani 1 1 d . . . . .
Cu12 Cu 0.35743(12) 0.66215(11) 0.43342(8) 0.0725(5) Uani 1 1 d . . . . .
Cu13 Cu 0.36507(13) 0.45306(11) 0.74145(8) 0.0757(5) Uani 1 1 d . . . . .
Cu14 Cu 0.38308(13) 0.20523(10) 0.69074(8) 0.0742(5) Uani 1 1 d . . . . .
Cu15 Cu 0.21860(13) 0.47610(11) 0.73378(8) 0.0816(6) Uani 1 1 d . . . . .
Cu16 Cu 0.49733(14) 0.36703(12) 0.82121(8) 0.0840(6) Uani 1 1 d . . . . .
Cu17 Cu 0.26831(14) 0.21217(12) 0.77675(8) 0.0857(6) Uani 1 1 d . . . . .
Cu18 Cu 0.34995(16) 0.35640(14) 0.90417(9) 0.0961(7) Uani 1 1 d . . . . .
Cu19 Cu 0.20840(15) 0.35544(12) 0.74968(10) 0.0936(7) Uani 1 1 d . . . . .
Cu20 Cu 0.23541(15) 0.43855(13) 0.84185(9) 0.0950(7) Uani 1 1 d . . . . .
Cu21 Cu 0.29042(16) 0.28236(13) 0.87169(8) 0.0904(7) Uani 1 1 d . . . . .
Cu22 Cu 0.43514(17) 0.14033(13) 0.82886(10) 0.0971(7) Uani 1 1 d . . . . .
Cu23 Cu 0.35159(16) 0.50314(14) 0.84413(10) 0.1029(8) Uani 1 1 d . . . . .
Cu24 Cu 0.31164(18) 0.11466(13) 0.70433(10) 0.1044(8) Uani 1 1 d . . . . .
Cu25 Cu 0.22036(15) 0.29624(16) 0.65882(9) 0.1031(8) Uani 1 1 d . U . . .
Cu26 Cu 0.46049(19) 0.22473(15) 0.89415(12) 0.1142(9) Uani 1 1 d . . . . .
Cu27 Cu 0.2120(2) 0.08983(17) 0.80884(12) 0.1367(12) Uani 1 1 d . . . . .
Cu28 Cu 0.3560(2) 0.1424(2) 0.92512(13) 0.1522(13) Uani 1 1 d . . . . .
P1 P 0.4437(2) 0.4656(2) 0.60404(14) 0.0576(9) Uani 1 1 d . . . . .
P2 P 0.4171(3) 0.2883(2) 0.76325(16) 0.0665(10) Uani 1 1 d . . . . .
P3 P 0.2612(2) 0.7073(2) 0.54379(17) 0.0672(10) Uani 1 1 d . . . . .
P4 P 0.5091(3) 0.5115(3) 0.76490(17) 0.0825(13) Uani 1 1 d . . . . .
P5 P 0.1916(4) 0.1767(3) 0.9009(2) 0.1091(19) Uani 1 1 d . . . . .
O1 O 0.4754(6) 0.4784(5) 0.6513(3) 0.064(2) Uani 1 1 d . . . . .
O2 O 0.3600(6) 0.5330(5) 0.5943(3) 0.061(2) Uani 1 1 d . . . . .
O3 O 0.4286(5) 0.3959(5) 0.6201(3) 0.056(2) Uani 1 1 d . . . . .
O4 O 0.4801(7) 0.2200(6) 0.7911(4) 0.080(3) Uani 1 1 d . . . . .
O5 O 0.5097(6) 0.4589(5) 0.5507(4) 0.067(3) Uani 1 1 d . . . . .
O6 O 0.3005(6) 0.6458(5) 0.5044(4) 0.066(3) Uani 1 1 d . . . . .
O7 O 0.3247(7) 0.3062(6) 0.7933(4) 0.083(3) Uani 1 1 d . . . . .
O8 O 0.5176(8) 0.5596(6) 0.7121(4) 0.089(3) Uani 1 1 d . . . . .
O9 O 0.1824(6) 0.7633(6) 0.5138(5) 0.089(3) Uani 1 1 d D . . . .
O10 O 0.2270(6) 0.6805(6) 0.6005(4) 0.080(3) Uani 1 1 d . . . . .
O11 O 0.2182(8) 0.2295(6) 0.8585(5) 0.093(4) Uani 1 1 d . . . . .
O12 O 0.4405(7) 0.3550(6) 0.7607(4) 0.076(3) Uani 1 1 d . . . . .
O13 O 0.5388(8) 0.4300(6) 0.7604(4) 0.090(3) Uani 1 1 d . . . . .
O14 O 0.3180(6) 0.7436(6) 0.5405(4) 0.082(3) Uani 1 1 d . . . . .
C1 C 0.2197(9) 0.4348(8) 0.6601(6) 0.060(3) Uani 1 1 d . U . . .
O15 O 0.5684(8) 0.5166(6) 0.8027(5) 0.100(4) Uani 1 1 d D . . . .
O16 O 0.1661(10) 0.1300(8) 0.8758(6) 0.134(6) Uani 1 1 d . . . . .
C2 C 0.3025(9) 0.4512(8) 0.5142(6) 0.072(4) Uani 1 1 d . . . . .
O17 O 0.1042(9) 0.2277(9) 0.9348(5) 0.127(5) Uani 1 1 d D . . . .
C3 C 0.2683(9) 0.5040(7) 0.4800(6) 0.062(4) Uani 1 1 d . . . . .
O18 O 0.4217(9) 0.5408(8) 0.7965(5) 0.120(5) Uani 1 1 d . . . . .
C4 C 0.6203(9) 0.3004(9) 0.6415(6) 0.073(4) Uani 1 1 d . . . . .
O19 O 0.2520(11) 0.1338(9) 0.9393(6) 0.137(5) Uani 1 1 d . . . . .
C5 C 0.4923(10) 0.3386(8) 0.4025(6) 0.067(4) Uani 1 1 d . . . . .
C6 C 0.1572(12) 0.4820(9) 0.6472(7) 0.081(5) Uani 1 1 d . U . . .
C7 C 0.4970(9) 0.3699(7) 0.4369(5) 0.058(3) Uani 1 1 d . . . . .
C8 C 0.6552(9) 0.2796(9) 0.6836(6) 0.075(4) Uani 1 1 d D . . . .
C9 C 0.1968(10) 0.3045(9) 0.5452(7) 0.074(4) Uani 1 1 d . . . . .
C10 C 0.2369(11) 0.3039(8) 0.5750(8) 0.085(5) Uani 1 1 d . . . . .
C11 C 0.4817(14) 0.3100(12) 0.8936(6) 0.103(6) Uani 1 1 d . . . . .
C12 C 0.1726(12) 0.2829(10) 0.7393(7) 0.091(5) Uani 1 1 d . U . . .
C13 C 0.3715(11) 0.1597(8) 0.6365(6) 0.076(4) Uani 1 1 d . . . . .
C14 C 0.4809(10) 0.2564(8) 0.5597(6) 0.069(4) Uani 1 1 d . . . . .
C15 C 0.2734(11) 0.5478(10) 0.7298(6) 0.081(5) Uani 1 1 d . . . . .
C16 C 0.2237(13) 0.6103(10) 0.7283(8) 0.095(5) Uani 1 1 d . U . . .
C17 C 0.2658(11) 0.5158(11) 0.9216(8) 0.092(5) Uani 1 1 d . . . . .
C18 C 0.2238(10) 0.5447(9) 0.4319(6) 0.079(5) Uani 1 1 d . . . . .
C19 C 0.3746(13) 0.1295(10) 0.7710(7) 0.090(5) Uani 1 1 d . . . . .
C20 C 0.3603(10) 0.1104(9) 0.6200(7) 0.085(5) Uani 1 1 d . . . . .
C21 C 0.5549(10) 0.2105(8) 0.5649(6) 0.065(4) Uani 1 1 d . . . . .
C22 C 0.1680(13) 0.6218(10) 0.4402(8) 0.103(6) Uani 1 1 d . . . . .
H22A H 0.130851 0.633593 0.415721 0.155 Uiso 1 1 calc R U . . .
H22B H 0.201921 0.648346 0.432723 0.155 Uiso 1 1 calc R U . . .
H22C H 0.133380 0.635701 0.477764 0.155 Uiso 1 1 calc R U . . .
C024 C 0.0715(12) 0.5406(11) 0.6388(8) 0.113(6) Uani 1 1 d D U . . .
C025 C 0.1548(11) 0.4384(11) 0.7980(7) 0.089(5) Uani 1 1 d . . . . .
C026 C 0.2783(11) 0.4665(10) 0.8939(7) 0.086(5) Uani 1 1 d . . . . .
C027 C 0.7204(11) 0.2331(10) 0.7190(7) 0.104(5) Uani 1 1 d D U . . .
C028 C 0.2971(12) 0.2801(11) 0.9438(8) 0.096(6) Uani 1 1 d . . . . .
C029 C 0.1443(13) 0.3020(12) 0.5057(8) 0.102(6) Uani 1 1 d . . . . .
C02A C 0.2407(18) 0.5660(15) 0.9625(9) 0.151(7) Uani 1 1 d . U . . .
C02B C 0.1041(13) 0.4424(13) 0.8417(9) 0.112(7) Uani 1 1 d . . . . .
C02C C 0.4732(17) 0.1167(12) 0.9013(9) 0.112(7) Uani 1 1 d . . . . .
C02D C 0.1726(13) 0.5033(11) 0.4231(9) 0.112(7) Uani 1 1 d . . . . .
H02A H 0.128710 0.510776 0.456465 0.169 Uiso 1 1 calc R U . . .
H02B H 0.211150 0.451479 0.413832 0.169 Uiso 1 1 calc R U . . .
H02C H 0.145863 0.521856 0.393643 0.169 Uiso 1 1 calc R U . . .
C02E C 0.5258(12) 0.3381(12) 0.8998(8) 0.106(7) Uani 1 1 d . . . . .
C02F C 0.5773(14) 0.3564(12) 0.9296(8) 0.132(9) Uani 1 1 d D . . . .
C02G C 0.4774(15) 0.2807(10) 0.3767(8) 0.107(5) Uani 1 1 d . U . . .
C02I C 0.1143(15) 0.2787(13) 0.7259(9) 0.116(5) Uani 1 1 d . U . . .
C02K C 0.3010(13) 0.2741(13) 0.9939(8) 0.108(6) Uani 1 1 d . . . . .
C02L C 0.6197(10) 0.1346(8) 0.5779(6) 0.080(4) Uani 1 1 d D U . . .
C02M C 0.3832(16) 0.0878(10) 0.5251(7) 0.130(8) Uani 1 1 d D . . . .
H02D H 0.338908 0.137381 0.526661 0.194 Uiso 1 1 d R U . . .
H02E H 0.383888 0.057121 0.495621 0.194 Uiso 1 1 d R U . . .
H02F H 0.438498 0.087931 0.518451 0.194 Uiso 1 1 d R U . . .
C02N C 0.7073(11) 0.1339(10) 0.5696(8) 0.103(6) Uani 1 1 d D U . . .
H02G H 0.725475 0.144544 0.532851 0.155 Uiso 1 1 calc R U . . .
H02H H 0.748981 0.085998 0.574845 0.155 Uiso 1 1 calc R U . . .
H02I H 0.702906 0.170679 0.595904 0.155 Uiso 1 1 calc R U . . .
C02O C 0.2947(11) 0.5391(10) 0.3806(6) 0.087(5) Uani 1 1 d . . . . .
H02J H 0.271113 0.549909 0.349152 0.131 Uiso 1 1 calc R U . . .
H02K H 0.341720 0.490002 0.373827 0.131 Uiso 1 1 calc R U . . .
H02L H 0.315597 0.574041 0.386952 0.131 Uiso 1 1 calc R U . . .
C02Q C 0.5215(17) 0.4414(12) 0.9384(9) 0.145(10) Uani 1 1 d D . . . .
H02M H 0.504248 0.457963 0.905364 0.218 Uiso 1 1 calc R U . . .
H02N H 0.554829 0.464664 0.946846 0.218 Uiso 1 1 calc R U . . .
H02O H 0.471005 0.454398 0.968487 0.218 Uiso 1 1 calc R U . . .
C02R C 0.0780(15) 0.6044(11) 0.6046(9) 0.125(7) Uani 1 1 d D U . . .
H02P H 0.025748 0.649646 0.617870 0.188 Uiso 1 1 calc R U . . .
H02Q H 0.085746 0.591337 0.566253 0.188 Uiso 1 1 calc R U . . .
H02R H 0.126466 0.611095 0.609048 0.188 Uiso 1 1 calc R U . . .
C02S C 0.0407(14) 0.4538(14) 0.8905(9) 0.122(7) Uani 1 1 d . U . . .
C02T C 0.3994(15) 0.3183(11) 0.3513(8) 0.119(6) Uani 1 1 d . U . . .
H02S H 0.346743 0.329529 0.379029 0.179 Uiso 1 1 calc R U . . .
H02T H 0.405405 0.285568 0.321262 0.179 Uiso 1 1 calc R U . . .
H02U H 0.397825 0.363220 0.337967 0.179 Uiso 1 1 calc R U . . .
C02U C 0.1657(15) 0.6772(12) 0.7536(9) 0.119(5) Uani 1 1 d . U . . .
C02V C 0.4264(14) 0.0688(10) 0.7838(8) 0.097(6) Uani 1 1 d . . . . .
C02W C 0.541(2) 0.1038(14) 0.9152(10) 0.134(8) Uani 1 1 d . . . . .
C02X C 0.622(2) 0.070(2) 0.9373(16) 0.178(10) Uani 1 1 d . U . . .
C02Y C 0.0750(17) 0.4148(15) 0.9418(9) 0.165(10) Uani 1 1 d . U . . .
H02V H 0.137037 0.394395 0.931711 0.247 Uiso 1 1 d R U . . .
H02W H 0.058557 0.376085 0.950591 0.247 Uiso 1 1 d R U . . .
H02X H 0.051307 0.451275 0.973381 0.247 Uiso 1 1 d R U . . .
C02Z C 0.4642(16) 0.2247(10) 0.4250(8) 0.124(6) Uani 1 1 d . U . . .
H02Y H 0.518396 0.195649 0.433577 0.186 Uiso 1 1 calc R U . . .
H H 0.445107 0.192571 0.410702 0.186 Uiso 1 1 calc R U . . .
HA H 0.421804 0.254496 0.457812 0.186 Uiso 1 1 calc R U . . .
C030 C 0.0339(14) 0.2688(11) 0.7216(8) 0.133(5) Uani 1 1 d D U . . .
C031 C 0.1474(17) 0.6098(14) 0.9690(9) 0.160(8) Uani 1 1 d . U . . .
H03A H 0.135277 0.623821 0.934225 0.241 Uiso 1 1 d R U . . .
H03B H 0.123557 0.653221 0.994925 0.241 Uiso 1 1 d R U . . .
H03C H 0.121977 0.577991 0.982825 0.241 Uiso 1 1 d R U . . .
C032 C 0.5919(14) 0.1057(12) 0.6353(9) 0.141(8) Uani 1 1 d D U . . .
H03D H 0.590975 0.135434 0.665483 0.212 Uiso 1 1 d R U . . .
H03E H 0.632505 0.055094 0.635083 0.212 Uiso 1 1 d R U . . .
H03F H 0.535215 0.109304 0.639453 0.212 Uiso 1 1 d R U . . .
C033 C 0.1338(16) 0.6573(13) 0.8118(10) 0.167(9) Uani 1 1 d . U . . .
H03G H 0.117238 0.618865 0.807694 0.251 Uiso 1 1 d R U . . .
H03H H 0.084928 0.700104 0.833584 0.251 Uiso 1 1 d R U . . .
H03I H 0.179838 0.640355 0.829844 0.251 Uiso 1 1 d R U . . .
C034 C 0.3639(12) 0.0562(9) 0.5822(7) 0.106(7) Uani 1 1 d D . . . .
C035 C 0.0143(14) 0.5572(15) 0.6976(9) 0.170(10) Uani 1 1 d D U . . .
H03J H -0.016204 0.527805 0.705481 0.254 Uiso 1 1 d R U . . .
H03K H -0.026604 0.608675 0.703971 0.254 Uiso 1 1 d R U . . .
H03L H 0.052416 0.547345 0.721221 0.254 Uiso 1 1 d R U . . .
C036 C 0.2566(18) 0.5335(15) 1.0154(9) 0.175(8) Uani 1 1 d . U . . .
H03M H 0.253860 0.487211 1.015308 0.262 Uiso 1 1 calc R U . . .
H03N H 0.213152 0.567083 1.046349 0.262 Uiso 1 1 calc R U . . .
H03O H 0.312780 0.525542 1.018009 0.262 Uiso 1 1 calc R U . . .
C037 C 0.255(2) 0.0526(15) 0.7376(10) 0.173(13) Uani 1 1 d . . . . .
C038 C 0.6636(14) 0.3488(16) 0.8928(10) 0.168(12) Uani 1 1 d D . . . .
H03P H 0.699940 0.298123 0.877421 0.253 Uiso 1 1 calc R U . . .
H03Q H 0.692129 0.364237 0.914520 0.253 Uiso 1 1 calc R U . . .
H03R H 0.652704 0.379325 0.863440 0.253 Uiso 1 1 calc R U . . .
C03A C 0.590(2) 0.3170(18) 0.9839(10) 0.227(18) Uani 1 1 d D . . . .
H03S H 0.537868 0.343932 1.012803 0.340 Uiso 1 1 d R U . . .
H03T H 0.638719 0.314052 0.995673 0.340 Uiso 1 1 d R U . . .
H03U H 0.596909 0.267942 0.975883 0.340 Uiso 1 1 d R U . . .
C03C C 0.4477(19) -0.0414(14) 0.8406(9) 0.201(14) Uani 1 1 d D U . . .
H03V H 0.440831 -0.011190 0.872566 0.301 Uiso 1 1 d R U . . .
H03W H 0.497421 -0.088450 0.836996 0.301 Uiso 1 1 d R U . . .
H03X H 0.396961 -0.048640 0.844616 0.301 Uiso 1 1 d R U . . .
C03D C 0.5594(16) 0.2511(11) 0.3319(9) 0.147(7) Uani 1 1 d . U . . .
H03Y H 0.568151 0.291409 0.316707 0.220 Uiso 1 1 calc R U . . .
HB H 0.555852 0.221771 0.303377 0.220 Uiso 1 1 calc R U . . .
HC H 0.606996 0.220884 0.346692 0.220 Uiso 1 1 calc R U . . .
C03F C 0.3050(18) 0.2612(15) 1.0485(14) 0.190(11) Uani 1 1 d D U . . .
C03G C 0.122(2) 0.2398(16) 0.5197(12) 0.182(13) Uani 1 1 d . . . . .
H03Z H 0.167516 0.197122 0.495647 0.272 Uiso 1 1 d R U . . .
HD H 0.067526 0.249132 0.513376 0.272 Uiso 1 1 d R U . . .
HE H 0.121336 0.231092 0.557427 0.272 Uiso 1 1 d R U . . .
C03H C -0.0142(16) 0.5296(15) 0.8952(12) 0.187(12) Uani 1 1 d . U . . .
H03 H 0.019690 0.556194 0.890526 0.280 Uiso 1 1 d R U . . .
HF H -0.054720 0.545324 0.930966 0.280 Uiso 1 1 d R U . . .
HG H -0.045160 0.539344 0.867146 0.280 Uiso 1 1 d R U . . .
C03I C 0.2878(19) 0.6163(16) 0.9419(10) 0.183(9) Uani 1 1 d . U . . .
H1 H 0.348002 0.585115 0.924757 0.275 Uiso 1 1 calc R U . . .
HH H 0.282341 0.647300 0.972885 0.275 Uiso 1 1 calc R U . . .
HI H 0.261376 0.646524 0.915609 0.275 Uiso 1 1 calc R U . . .
C03J C 0.0621(14) 0.3744(16) 0.5100(10) 0.156(12) Uani 1 1 d . . . . .
H2 H 0.032301 0.394031 0.547928 0.234 Uiso 1 1 d R U . . .
HJ H 0.024611 0.365421 0.492338 0.234 Uiso 1 1 d R U . . .
HK H 0.078691 0.409271 0.491408 0.234 Uiso 1 1 d R U . . .
C03K C 0.1134(8) 0.8228(7) 0.5339(5) 0.141(7) Uani 1 1 d DG U . . .
C64 C 0.1047(10) 0.8511(8) 0.5867(5) 0.169(8) Uani 1 1 d DG U . . .
H64 H 0.146769 0.825860 0.605304 0.203 Uiso 1 1 calc R U . . .
C03Q C 0.0332(11) 0.9170(9) 0.6117(5) 0.213(10) Uani 1 1 d G U . . .
H3 H 0.027420 0.935943 0.647045 0.256 Uiso 1 1 calc R U . . .
C65 C -0.0296(10) 0.9547(8) 0.5839(6) 0.230(11) Uani 1 1 d G U . . .
H65 H -0.077416 0.998823 0.600662 0.277 Uiso 1 1 calc R U . . .
C044 C -0.0209(7) 0.9264(6) 0.5311(6) 0.178(8) Uani 1 1 d G U . . .
C03R C 0.0506(6) 0.8605(5) 0.5061(5) 0.150(7) Uani 1 1 d DG U . . .
C63 C 0.0593(9) 0.8322(8) 0.4533(5) 0.161(7) Uani 1 1 d G U . . .
H63 H 0.107170 0.788045 0.436591 0.194 Uiso 1 1 calc R U . . .
C62 C -0.0035(11) 0.8698(10) 0.4255(6) 0.198(9) Uani 1 1 d G U . . .
H62 H 0.002335 0.850923 0.390206 0.238 Uiso 1 1 calc R U . . .
C02P C -0.0750(10) 0.9358(10) 0.4505(8) 0.214(10) Uani 1 1 d G U . . .
H02Z H -0.117015 0.961007 0.431945 0.256 Uiso 1 1 calc R U . . .
C02J C -0.0837(9) 0.9641(8) 0.5033(8) 0.210(10) Uani 1 1 d G U . . .
H02 H -0.131532 1.008214 0.520069 0.252 Uiso 1 1 calc R U . . .
C03L C 0.6259(15) 0.0846(11) 0.5323(9) 0.145(9) Uani 1 1 d D U . . .
H4 H 0.567613 0.099785 0.530039 0.217 Uiso 1 1 d R U . . .
HL H 0.648773 0.035605 0.543139 0.217 Uiso 1 1 d R U . . .
HM H 0.660993 0.084855 0.496879 0.217 Uiso 1 1 d R U . . .
C03M C 0.725(3) 0.1538(13) 0.7205(17) 0.128(12) Uani 0.48(2) 1 d D U P A 1
H5 H 0.672382 0.159873 0.712412 0.193 Uiso 0.48(2) 1 d R U P A 1
HN H 0.718932 0.152963 0.759512 0.193 Uiso 0.48(2) 1 d R U P A 1
HO H 0.772012 0.108103 0.701182 0.193 Uiso 0.48(2) 1 d R U P A 1
C03N C 0.4865(16) -0.0104(12) 0.7914(8) 0.154(10) Uani 1 1 d D U . . .
C03O C -0.0108(17) 0.2623(14) 0.7805(9) 0.174(9) Uani 1 1 d D U . . .
H6 H -0.002867 0.289012 0.808518 0.262 Uiso 1 1 d R U . . .
HP H 0.014063 0.210622 0.785068 0.262 Uiso 1 1 d R U . . .
HQ H -0.071607 0.280462 0.783708 0.262 Uiso 1 1 d R U . . .
C03P C 0.2760(14) 0.0570(13) 0.5934(10) 0.153(11) Uani 1 1 d D . . . .
H7 H 0.257643 0.051274 0.631573 0.230 Uiso 1 1 calc R U . . .
HR H 0.279966 0.017160 0.570473 0.230 Uiso 1 1 calc R U . . .
HS H 0.234751 0.103265 0.585380 0.230 Uiso 1 1 calc R U . . .
C03S C -0.0223(17) 0.4199(17) 0.8745(11) 0.167(10) Uani 1 1 d . U . . .
H8 H -0.027112 0.428793 0.837536 0.251 Uiso 1 1 calc R U . . .
HT H -0.078723 0.443715 0.899816 0.251 Uiso 1 1 calc R U . . .
HU H 0.002810 0.367631 0.876922 0.251 Uiso 1 1 calc R U . . .
C03T C -0.0205(17) 0.3393(12) 0.6976(10) 0.173(9) Uani 1 1 d D U . . .
H9 H -0.073736 0.339450 0.695674 0.260 Uiso 1 1 d R U . . .
HV H 0.010674 0.341900 0.661444 0.260 Uiso 1 1 d R U . . .
HW H -0.032876 0.381330 0.722074 0.260 Uiso 1 1 d R U . . .
C03U C 0.1088(16) 0.7319(13) 0.7241(10) 0.155(9) Uani 1 1 d . U . . .
H10 H 0.139007 0.729175 0.686394 0.232 Uiso 1 1 d R U . . .
HX H 0.085657 0.781235 0.741944 0.232 Uiso 1 1 d R U . . .
HY H 0.062377 0.719435 0.725084 0.232 Uiso 1 1 d R U . . .
C03W C 0.4992(18) -0.0501(14) 0.7373(9) 0.184(13) Uani 1 1 d D U . . .
H11 H 0.467034 -0.021835 0.712450 0.277 Uiso 1 1 d R U . . .
HZ H 0.493244 -0.094885 0.740750 0.277 Uiso 1 1 d R U . . .
H14 H 0.559234 -0.062155 0.723040 0.277 Uiso 1 1 d R U . . .
C03X C 0.1977(16) 0.3009(14) 0.4484(8) 0.136(9) Uani 1 1 d . . . . .
H12 H 0.208556 0.343286 0.447399 0.204 Uiso 1 1 calc R U . . .
H15 H 0.166392 0.301994 0.421726 0.204 Uiso 1 1 calc R U . . .
H16 H 0.251719 0.256599 0.439928 0.204 Uiso 1 1 calc R U . . .
C03Y C 0.0289(14) 0.5092(12) 0.6078(11) 0.142(7) Uani 1 1 d D U . . .
H13 H 0.064807 0.489918 0.570862 0.214 Uiso 1 1 calc R U . . .
H17 H -0.026579 0.547480 0.606461 0.214 Uiso 1 1 calc R U . . .
H18 H 0.021562 0.470141 0.626380 0.214 Uiso 1 1 calc R U . . .
C043 C 0.4259(19) -0.0188(11) 0.5996(10) 0.176(13) Uani 1 1 d D . . . .
H04A H 0.484693 -0.026857 0.585783 0.264 Uiso 1 1 d R U . . .
H04B H 0.419042 -0.058407 0.584023 0.264 Uiso 1 1 d R U . . .
H04C H 0.412372 -0.017247 0.639133 0.264 Uiso 1 1 d R U . . .
C048 C 0.2195(18) 0.0101(13) 0.7611(10) 0.171(13) Uani 1 1 d D . . . .
C049 C 0.0695(17) 0.1980(12) 0.6830(10) 0.181(9) Uani 1 1 d D U . . .
H04D H 0.055034 0.159937 0.697444 0.271 Uiso 1 1 d R U . . .
H04E H 0.131104 0.180277 0.674654 0.271 Uiso 1 1 d R U . . .
H04F H 0.050594 0.210837 0.649954 0.271 Uiso 1 1 d R U . . .
O20 O 0.4177(6) 0.2799(5) 0.7034(4) 0.066(2) Uani 1 1 d . U . . .
C1A C -0.1205(12) 0.1746(11) 1.0338(11) 0.272(16) Uani 1 1 d G U . . .
H1A H -0.146886 0.161847 1.065880 0.327 Uiso 1 1 calc R U . . .
C1B C -0.1557(11) 0.1862(12) 0.9886(13) 0.34(2) Uani 1 1 d G U . . .
H1B H -0.205669 0.181144 0.990521 0.408 Uiso 1 1 calc R U . . .
C1C C -0.1162(12) 0.2053(12) 0.9406(11) 0.32(2) Uani 1 1 d G U . . .
H1C H -0.139730 0.212995 0.910439 0.385 Uiso 1 1 calc R U . . .
C1D C -0.0414(12) 0.2128(11) 0.9378(8) 0.217(13) Uani 1 1 d G U . . .
H1D H -0.015007 0.225549 0.905716 0.260 Uiso 1 1 calc R U . . .
C1E C -0.0062(9) 0.2012(6) 0.9830(7) 0.199(11) Uani 1 1 d DG U . . .
C1F C -0.0457(11) 0.1821(7) 1.0309(8) 0.240(13) Uani 1 1 d G U . . .
C1G C -0.0105(16) 0.1706(12) 1.0761(7) 0.32(2) Uani 1 1 d G U . . .
H1G H -0.036942 0.157807 1.108201 0.385 Uiso 1 1 calc R U . . .
C1H C 0.0642(16) 0.1781(13) 1.0733(8) 0.35(2) Uani 1 1 d G U . . .
H1H H 0.087781 0.170360 1.103480 0.421 Uiso 1 1 calc R U . . .
C1I C 0.1037(12) 0.1972(11) 1.0253(8) 0.298(19) Uani 1 1 d DG U . . .
H1I H 0.153723 0.202211 1.023399 0.358 Uiso 1 1 calc R U . . .
C99 C 0.0685(10) 0.2087(10) 0.9801(7) 0.200(13) Uani 1 1 d DG U . . .
C128 C 0.316(2) 0.1922(16) 1.0765(14) 0.222(14) Uani 1 1 d D U . . .
H12A H 0.332942 0.194896 1.109926 0.334 Uiso 1 1 d R U . . .
H12B H 0.357362 0.146586 1.053946 0.334 Uiso 1 1 d R U . . .
H12C H 0.259802 0.194146 1.085566 0.334 Uiso 1 1 d R U . . .
C138 C 0.587(3) 0.105(2) 0.9996(16) 0.261(16) Uani 1 1 d . U . . .
H13A H 0.527413 0.115552 1.014672 0.392 Uiso 1 1 d R U . . .
H13B H 0.591323 0.150862 1.000792 0.392 Uiso 1 1 d R U . . .
H13C H 0.622133 0.072072 1.020782 0.392 Uiso 1 1 d R U . . .
C137 C 0.647(2) -0.004(2) 0.9478(17) 0.245(16) Uani 1 1 d . U . . .
H13D H 0.600980 -0.007673 0.974743 0.368 Uiso 1 1 d R U . . .
H13E H 0.659090 -0.032963 0.913883 0.368 Uiso 1 1 d R U . . .
H13F H 0.697580 -0.021303 0.961203 0.368 Uiso 1 1 d R U . . .
C136 C 0.5742(16) -0.0174(16) 0.7980(11) 0.185(14) Uani 1 1 d D U . . .
H13G H 0.574083 -0.013482 0.836141 0.278 Uiso 1 1 d R U . . .
H13H H 0.584033 0.021448 0.780671 0.278 Uiso 1 1 d R U . . .
H13I H 0.619233 -0.064442 0.779681 0.278 Uiso 1 1 d R U . . .
C130 C 0.2224(19) 0.3223(17) 1.0813(15) 0.247(16) Uani 1 1 d D U . . .
H13J H 0.172501 0.314704 1.082709 0.370 Uiso 1 1 d R U . . .
H13K H 0.219571 0.362774 1.060519 0.370 Uiso 1 1 d R U . . .
H13L H 0.223731 0.333574 1.118229 0.370 Uiso 1 1 d R U . . .
C134 C 0.8110(12) 0.221(2) 0.6915(15) 0.122(11) Uani 0.48(2) 1 d D U P A 1
H13M H 0.817909 0.194361 0.657747 0.183 Uiso 0.48(2) 1 d R U P A 1
H13N H 0.848669 0.188801 0.712007 0.183 Uiso 0.48(2) 1 d R U P A 1
H13O H 0.825559 0.261211 0.683017 0.183 Uiso 0.48(2) 1 d R U P A 1
C129 C 0.378(2) 0.2767(19) 1.0559(16) 0.277(18) Uani 1 1 d D U . . .
H12D H 0.430576 0.235512 1.035645 0.416 Uiso 1 1 d R U . . .
H12E H 0.377686 0.279602 1.094245 0.416 Uiso 1 1 d R U . . .
H12F H 0.374686 0.321562 1.041575 0.416 Uiso 1 1 d R U . . .
C135 C 0.695(2) 0.265(2) 0.7777(9) 0.130(13) Uani 0.48(2) 1 d D U P A 1
H13P H 0.639661 0.276352 0.802998 0.195 Uiso 0.48(2) 1 d R U P A 1
H13Q H 0.696891 0.309892 0.768018 0.195 Uiso 0.48(2) 1 d R U P A 1
H13R H 0.740241 0.237192 0.794798 0.195 Uiso 0.48(2) 1 d R U P A 1
C139 C 0.2154(19) 0.7103(14) 0.7649(13) 0.187(10) Uani 1 1 d . U . . .
H13S H 0.262264 0.674047 0.777582 0.280 Uiso 1 1 d R U . . .
H13T H 0.181054 0.751767 0.792932 0.280 Uiso 1 1 d R U . . .
H13U H 0.238334 0.726567 0.731842 0.280 Uiso 1 1 d R U . . .
C30 C 0.683(2) 0.101(2) 0.9051(16) 0.229(14) Uani 1 1 d . U . . .
H30A H 0.703411 0.125453 0.926667 0.343 Uiso 1 1 d R U . . .
H30B H 0.654481 0.133693 0.880687 0.343 Uiso 1 1 d R U . . .
H30C H 0.731281 0.057353 0.883757 0.343 Uiso 1 1 d R U . . .
C2A C 0.5653(8) 0.5840(7) 0.8084(6) 0.136(7) Uani 1 1 d DG U . . .
C3A C 0.4865(8) 0.6465(9) 0.8285(6) 0.191(12) Uani 1 1 d DG U . . .
H3A H 0.435804 0.641718 0.840449 0.230 Uiso 1 1 calc R U . . .
C1J C 0.4837(11) 0.7161(7) 0.8307(7) 0.195(12) Uani 1 1 d G U . . .
H1J H 0.431012 0.757948 0.844139 0.234 Uiso 1 1 calc R U . . .
C6A C 0.5595(13) 0.7232(7) 0.8128(7) 0.206(13) Uani 1 1 d G U . . .
H6A H 0.557591 0.769842 0.814312 0.247 Uiso 1 1 calc R U . . .
C4A C 0.6382(11) 0.6607(8) 0.7928(5) 0.184(10) Uani 1 1 d G U . . .
C5A C 0.6411(8) 0.5911(7) 0.7905(5) 0.162(9) Uani 1 1 d DG U . . .
C12A C 0.7198(8) 0.5286(9) 0.7705(7) 0.242(15) Uani 1 1 d G U . . .
H12G H 0.721723 0.481993 0.768980 0.290 Uiso 1 1 calc R U . . .
C7A C 0.7956(8) 0.5357(13) 0.7526(8) 0.304(17) Uani 1 1 d G U . . .
H7A H 0.848305 0.493883 0.739152 0.365 Uiso 1 1 calc R U . . .
C1K C 0.7928(12) 0.6053(15) 0.7548(8) 0.329(19) Uani 1 1 d G U . . .
H1K H 0.843516 0.610113 0.742841 0.395 Uiso 1 1 calc R U . . .
C16A C 0.7141(14) 0.6679(12) 0.7749(7) 0.270(16) Uani 1 1 d G U . . .
H16A H 0.712147 0.714452 0.776358 0.324 Uiso 1 1 calc R U . . .
C1L C 0.8006(15) 0.1697(15) 0.6848(13) 0.130(12) Uani 0.52(2) 1 d D U P A 2
H1LA H 0.857962 0.164197 0.669365 0.195 Uiso 0.52(2) 1 d R U P A 2
H1LB H 0.777392 0.162227 0.655675 0.195 Uiso 0.52(2) 1 d R U P A 2
H1LC H 0.802642 0.133717 0.710125 0.195 Uiso 0.52(2) 1 d R U P A 2
C1M C 0.6780(19) 0.207(2) 0.7678(11) 0.116(11) Uani 0.52(2) 1 d D U P A 2
H1MA H 0.621054 0.248044 0.778054 0.174 Uiso 0.52(2) 1 d R U P A 2
H1MB H 0.709044 0.207274 0.794174 0.174 Uiso 0.52(2) 1 d R U P A 2
H1MC H 0.673124 0.161594 0.766954 0.174 Uiso 0.52(2) 1 d R U P A 2
C1N C 0.751(2) 0.2851(17) 0.7431(15) 0.119(10) Uani 0.52(2) 1 d D U P A 2
H1NA H 0.722095 0.323860 0.773429 0.179 Uiso 0.52(2) 1 d R U P A 2
H1NB H 0.765756 0.305100 0.709729 0.179 Uiso 0.52(2) 1 d R U P A 2
H1NC H 0.803416 0.247740 0.750149 0.179 Uiso 0.52(2) 1 d R U P A 2
C1O C 0.1694(19) -0.0437(16) 0.7792(11) 0.216(12) Uani 1 1 d D U . . .
C1P C 0.242(3) -0.1066(17) 0.798(2) 0.191(14) Uani 0.63(3) 1 d D U P B 1
H1PA H 0.295404 -0.131245 0.770280 0.287 Uiso 0.63(3) 1 d R U P B 1
H1PB H 0.252084 -0.086985 0.829431 0.287 Uiso 0.63(3) 1 d R U P B 1
H1PC H 0.219774 -0.141165 0.810131 0.287 Uiso 0.63(3) 1 d R U P B 1
C1Q C 0.090(2) 0.012(2) 0.8245(19) 0.229(17) Uani 0.63(3) 1 d D U P B 1
H1QA H 0.106968 0.026374 0.854667 0.344 Uiso 0.63(3) 1 d R U P B 1
H1QB H 0.062858 0.054954 0.806437 0.344 Uiso 0.63(3) 1 d R U P B 1
H1QC H 0.050408 -0.007606 0.838377 0.344 Uiso 0.63(3) 1 d R U P B 1
C1R C 0.154(4) -0.055(3) 0.7225(15) 0.237(17) Uani 0.63(3) 1 d D U P B 1
H1RA H 0.123204 -0.008402 0.709360 0.355 Uiso 0.63(3) 1 d R U P B 1
H1RB H 0.210614 -0.081322 0.697871 0.355 Uiso 0.63(3) 1 d R U P B 1
H1RC H 0.122754 -0.083502 0.723990 0.355 Uiso 0.63(3) 1 d R U P B 1
C1S C 0.188(5) -0.059(4) 0.8361(19) 0.229(19) Uani 0.37(3) 1 d D U P B 2
H1SA H 0.248741 -0.085211 0.834139 0.343 Uiso 0.37(3) 1 d R U P B 2
H1SB H 0.163651 -0.012191 0.858689 0.343 Uiso 0.37(3) 1 d R U P B 2
H1SC H 0.159381 -0.087301 0.851979 0.343 Uiso 0.37(3) 1 d R U P B 2
C1T C 0.225(4) -0.106(3) 0.730(2) 0.231(19) Uani 0.37(3) 1 d D U P B 2
H1TA H 0.223196 -0.086734 0.695463 0.346 Uiso 0.37(3) 1 d R U P B 2
H1TB H 0.283516 -0.130104 0.733083 0.346 Uiso 0.37(3) 1 d R U P B 2
H1TC H 0.201246 -0.140684 0.733573 0.346 Uiso 0.37(3) 1 d R U P B 2
C1U C 0.078(2) 0.013(3) 0.776(4) 0.204(17) Uani 0.37(3) 1 d D U P B 2
H1UA H 0.058326 0.056278 0.801860 0.306 Uiso 0.37(3) 1 d R U P B 2
H1UB H 0.083316 0.026418 0.739360 0.306 Uiso 0.37(3) 1 d R U P B 2
H1UC H 0.036396 -0.006192 0.784590 0.306 Uiso 0.37(3) 1 d R U P B 2

loop_
_atom_site_aniso_label
_atom_site_aniso_U_11
_atom_site_aniso_U_22
_atom_site_aniso_U_33
_atom_site_aniso_U_23
_atom_site_aniso_U_13
_atom_site_aniso_U_12
Cu1 0.0730(11) 0.0597(10) 0.0510(10) -0.0094(8) -0.0054(8) -0.0336(9)
Cu2 0.0649(10) 0.0627(11) 0.0588(10) -0.0060(8) -0.0131(8) -0.0259(9)
Cu3 0.0687(11) 0.0594(10) 0.0612(11) -0.0082(8) -0.0128(8) -0.0254(9)
Cu4 0.0687(11) 0.0603(11) 0.0681(11) -0.0021(8) -0.0135(8) -0.0286(9)
Cu5 0.0671(10) 0.0720(11) 0.0569(10) -0.0070(8) -0.0136(8) -0.0293(9)
Cu6 0.0803(12) 0.0683(11) 0.0588(11) -0.0089(8) -0.0106(9) -0.0389(10)
Cu7 0.0751(11) 0.0775(12) 0.0548(10) -0.0063(9) -0.0175(8) -0.0348(10)
Cu8 0.0723(11) 0.0587(10) 0.0594(11) -0.0084(8) -0.0081(8) -0.0254(9)
Cu9 0.0757(11) 0.0669(11) 0.0617(11) -0.0116(9) -0.0032(9) -0.0287(10)
Cu10 0.0785(12) 0.0676(11) 0.0604(11) -0.0058(9) -0.0133(9) -0.0371(10)
Cu11 0.0716(11) 0.0793(13) 0.0610(11) -0.0035(9) -0.0140(9) -0.0342(10)
Cu12 0.0766(11) 0.0760(12) 0.0624(11) -0.0075(9) -0.0117(9) -0.0353(10)
Cu13 0.0855(12) 0.0717(12) 0.0659(12) -0.0095(9) -0.0175(9) -0.0331(10)
Cu14 0.0872(13) 0.0706(12) 0.0648(12) -0.0083(9) -0.0144(9) -0.0383(10)
Cu15 0.0862(13) 0.0802(13) 0.0672(12) -0.0130(10) -0.0050(10) -0.0352(11)
Cu16 0.1031(15) 0.0979(15) 0.0613(12) -0.0028(10) -0.0245(10) -0.0530(13)
Cu17 0.1016(15) 0.0800(14) 0.0696(13) -0.0083(10) -0.0053(11) -0.0443(12)
Cu18 0.1122(17) 0.1090(17) 0.0703(13) -0.0147(12) -0.0198(12) -0.0547(14)
Cu19 0.0935(14) 0.0861(15) 0.0990(16) -0.0184(12) -0.0080(12) -0.0470(12)
Cu20 0.1041(15) 0.1046(17) 0.0799(14) -0.0146(12) -0.0208(12) -0.0518(14)
Cu21 0.1171(17) 0.1002(16) 0.0602(12) -0.0050(11) -0.0143(11) -0.0589(14)
Cu22 0.1190(18) 0.0831(15) 0.0845(15) 0.0052(12) -0.0346(13) -0.0375(13)
Cu23 0.1053(16) 0.1173(18) 0.0804(15) -0.0236(13) 0.0033(12) -0.0587(15)
Cu24 0.140(2) 0.0952(16) 0.0820(15) -0.0155(12) 0.0082(13) -0.0754(16)
Cu25 0.0942(15) 0.142(2) 0.0679(14) 0.0001(13) -0.0061(11) -0.0558(15)
Cu26 0.140(2) 0.0969(18) 0.118(2) 0.0067(15) -0.0578(17) -0.0522(16)
Cu27 0.188(3) 0.131(2) 0.0987(19) -0.0306(17) 0.0094(18) -0.102(2)
Cu28 0.144(3) 0.203(4) 0.092(2) 0.048(2) -0.0297(18) -0.064(3)
P1 0.064(2) 0.059(2) 0.047(2) -0.0059(16) -0.0116(16) -0.0274(19)
P2 0.078(3) 0.069(2) 0.059(2) 0.0031(19) -0.0216(19) -0.038(2)
P3 0.064(2) 0.053(2) 0.068(3) -0.0056(18) -0.0072(18) -0.0173(19)
P4 0.099(3) 0.107(4) 0.060(3) -0.007(2) -0.015(2) -0.066(3)
P5 0.139(5) 0.109(4) 0.080(3) -0.013(3) 0.011(3) -0.076(4)
O1 0.078(6) 0.086(7) 0.042(5) -0.008(4) -0.014(4) -0.051(5)
O2 0.069(5) 0.056(5) 0.036(5) -0.016(4) -0.010(4) -0.012(5)
O3 0.051(5) 0.052(5) 0.053(5) -0.014(4) -0.003(4) -0.017(4)
O4 0.093(7) 0.080(7) 0.070(7) 0.006(5) -0.027(6) -0.039(6)
O5 0.085(6) 0.059(6) 0.048(5) -0.009(4) -0.006(5) -0.031(5)
O6 0.066(6) 0.055(6) 0.073(6) -0.013(5) -0.006(5) -0.028(5)
O7 0.080(7) 0.092(8) 0.069(7) -0.020(6) -0.001(5) -0.042(6)
O8 0.136(10) 0.097(8) 0.065(7) -0.007(6) -0.019(6) -0.083(8)
O9 0.065(6) 0.069(7) 0.104(9) -0.007(6) -0.018(6) -0.008(6)
O10 0.064(6) 0.070(7) 0.073(7) -0.011(5) 0.001(5) -0.010(5)
O11 0.116(9) 0.083(8) 0.083(8) -0.018(6) 0.002(6) -0.061(7)
O12 0.087(7) 0.085(7) 0.055(6) -0.012(5) -0.024(5) -0.035(6)
O13 0.132(10) 0.091(8) 0.054(6) -0.006(5) -0.031(6) -0.054(7)
O14 0.059(6) 0.090(7) 0.085(7) -0.027(6) 0.007(5) -0.036(6)
C1 0.072(8) 0.058(8) 0.063(9) 0.012(7) -0.022(7) -0.039(6)
O15 0.144(11) 0.109(9) 0.090(8) 0.004(7) -0.055(8) -0.083(9)
O16 0.144(12) 0.139(12) 0.110(10) -0.059(9) 0.034(9) -0.089(10)
C2 0.066(9) 0.063(10) 0.077(10) -0.014(8) -0.023(8) -0.018(8)
O17 0.125(11) 0.178(14) 0.068(8) -0.021(9) 0.021(7) -0.081(11)
C3 0.068(8) 0.050(8) 0.062(9) -0.006(7) -0.015(7) -0.022(7)
O18 0.118(10) 0.123(11) 0.098(9) -0.038(8) 0.036(8) -0.067(9)
C4 0.058(8) 0.079(10) 0.063(10) -0.016(8) 0.001(7) -0.022(8)
O19 0.156(13) 0.153(14) 0.090(10) 0.044(10) -0.012(9) -0.070(12)
C5 0.089(10) 0.051(8) 0.056(9) -0.001(7) -0.010(7) -0.031(8)
C6 0.104(11) 0.069(10) 0.086(12) 0.019(9) -0.050(10) -0.041(8)
C7 0.068(8) 0.060(8) 0.038(7) -0.012(6) 0.005(6) -0.030(7)
C8 0.070(9) 0.082(11) 0.072(11) -0.004(8) -0.023(8) -0.031(9)
C9 0.067(9) 0.095(12) 0.073(11) 0.007(8) -0.015(8) -0.050(9)
C10 0.086(11) 0.059(10) 0.102(13) -0.014(9) -0.031(10) -0.021(9)
C11 0.136(16) 0.142(18) 0.035(9) 0.007(9) -0.028(9) -0.064(15)
C12 0.108(12) 0.109(13) 0.085(9) 0.012(10) -0.025(9) -0.075(12)
C13 0.104(12) 0.065(10) 0.072(10) 0.005(8) -0.015(9) -0.052(9)
C14 0.072(10) 0.056(9) 0.073(10) -0.011(7) -0.010(8) -0.027(8)
C15 0.087(11) 0.087(12) 0.059(9) -0.021(8) -0.007(8) -0.037(10)
C16 0.113(9) 0.069(8) 0.085(9) -0.020(7) -0.002(7) -0.035(7)
C17 0.074(11) 0.102(14) 0.099(14) -0.008(11) -0.020(10) -0.041(10)
C18 0.079(10) 0.089(12) 0.055(9) -0.021(8) -0.012(8) -0.027(9)
C19 0.128(15) 0.066(11) 0.089(13) 0.025(9) -0.034(11) -0.053(11)
C20 0.076(10) 0.080(11) 0.081(11) -0.022(9) -0.010(8) -0.023(9)
C21 0.080(10) 0.059(9) 0.058(9) 0.006(7) -0.012(7) -0.037(9)
C22 0.124(15) 0.088(13) 0.092(14) 0.018(11) -0.066(12) -0.024(12)
C024 0.096(10) 0.097(11) 0.136(13) 0.000(10) -0.050(9) -0.025(9)
C025 0.082(11) 0.120(15) 0.068(11) -0.018(10) -0.023(9) -0.047(11)
C026 0.093(12) 0.106(13) 0.061(10) -0.014(9) 0.004(8) -0.058(11)
C027 0.107(10) 0.103(10) 0.103(10) 0.016(9) -0.051(9) -0.036(9)
C028 0.101(13) 0.109(14) 0.079(13) -0.010(10) -0.007(10) -0.057(12)
C029 0.107(14) 0.140(18) 0.094(14) 0.000(12) -0.043(11) -0.077(15)
C02A 0.187(14) 0.186(15) 0.085(9) -0.083(10) 0.033(11) -0.122(12)
C02B 0.094(13) 0.130(18) 0.102(16) -0.013(13) -0.016(12) -0.047(13)
C02C 0.16(2) 0.105(16) 0.119(17) 0.033(13) -0.060(16) -0.088(16)
C02D 0.119(15) 0.109(15) 0.128(18) 0.005(13) -0.055(13) -0.057(13)
C02E 0.084(12) 0.139(18) 0.095(14) -0.025(12) -0.024(10) -0.050(13)
C02F 0.132(18) 0.16(2) 0.116(18) -0.039(16) -0.033(15) -0.079(18)
C02G 0.161(12) 0.076(9) 0.091(10) -0.017(7) -0.038(8) -0.058(9)
C02I 0.129(9) 0.136(10) 0.122(10) 0.008(8) -0.036(7) -0.093(8)
C02K 0.107(14) 0.136(18) 0.069(13) 0.005(12) -0.007(10) -0.052(14)
C02L 0.075(8) 0.059(8) 0.082(9) -0.010(7) -0.014(7) -0.013(7)
C02M 0.19(2) 0.073(12) 0.092(15) -0.038(11) -0.008(14) -0.042(14)
C02N 0.105(12) 0.080(11) 0.093(12) -0.007(9) -0.015(10) -0.019(10)
C02O 0.103(12) 0.095(12) 0.067(10) -0.007(9) -0.015(9) -0.051(11)
C02Q 0.21(3) 0.18(3) 0.084(15) -0.017(15) -0.050(16) -0.11(2)
C02R 0.132(13) 0.099(13) 0.131(15) -0.010(11) -0.055(12) -0.030(11)
C02S 0.106(11) 0.128(13) 0.095(11) -0.008(10) 0.003(10) -0.035(10)
C02T 0.188(14) 0.102(12) 0.101(12) -0.003(9) -0.068(10) -0.078(11)
C02U 0.127(9) 0.090(8) 0.103(8) -0.025(7) 0.003(7) -0.031(7)
C02V 0.137(16) 0.066(12) 0.093(13) 0.005(10) -0.036(12) -0.048(12)
C02W 0.17(2) 0.13(2) 0.104(18) 0.010(14) -0.041(17) -0.068(19)
C02X 0.183(16) 0.187(17) 0.176(16) 0.045(14) -0.091(14) -0.072(13)
C02Y 0.180(19) 0.18(2) 0.077(13) -0.023(14) 0.040(13) -0.067(16)
C02Z 0.205(16) 0.063(9) 0.115(12) -0.008(8) -0.059(11) -0.061(10)
C030 0.136(9) 0.156(10) 0.143(10) -0.001(8) -0.036(7) -0.096(8)
C031 0.186(15) 0.173(18) 0.102(13) -0.078(12) 0.043(12) -0.103(14)
C032 0.115(14) 0.091(13) 0.164(19) 0.034(13) -0.019(14) -0.009(12)
C033 0.166(15) 0.113(13) 0.112(13) -0.027(12) 0.040(12) -0.004(12)
C034 0.166(19) 0.077(12) 0.080(13) -0.021(10) -0.026(12) -0.062(13)
C035 0.111(14) 0.156(17) 0.147(17) 0.006(15) -0.029(13) 0.020(13)
C036 0.208(18) 0.204(18) 0.094(11) -0.080(12) 0.013(12) -0.103(15)
C037 0.26(3) 0.15(2) 0.098(17) -0.064(16) 0.040(19) -0.13(2)
C038 0.127(19) 0.19(3) 0.20(3) -0.06(2) -0.07(2) -0.07(2)
C03A 0.33(5) 0.28(4) 0.12(2) 0.05(3) -0.15(3) -0.13(4)
C03C 0.28(4) 0.12(2) 0.13(2) -0.022(18) 0.00(2) -0.06(2)
C03D 0.183(15) 0.090(11) 0.134(13) -0.071(10) -0.005(11) -0.050(11)
C03F 0.204(17) 0.205(17) 0.164(16) 0.010(14) -0.058(14) -0.090(14)
C03G 0.24(3) 0.23(3) 0.16(3) 0.00(2) -0.07(2) -0.18(3)
C03H 0.137(17) 0.151(19) 0.159(19) -0.010(17) 0.050(15) -0.009(15)
C03I 0.221(18) 0.198(18) 0.134(14) -0.089(13) 0.044(14) -0.141(15)
C03J 0.092(14) 0.22(3) 0.126(19) -0.070(19) -0.030(13) -0.049(18)
C03K 0.140(13) 0.108(12) 0.159(15) 0.012(12) -0.051(12) -0.037(11)
C64 0.152(14) 0.140(14) 0.172(16) -0.003(13) -0.067(13) -0.015(12)
C03Q 0.182(16) 0.168(16) 0.192(17) -0.008(14) -0.054(14) 0.011(13)
C65 0.195(16) 0.181(16) 0.208(17) 0.003(15) -0.053(15) 0.009(14)
C044 0.142(13) 0.125(13) 0.204(15) 0.006(12) -0.035(12) -0.009(11)
C03R 0.121(11) 0.114(12) 0.193(14) 0.011(11) -0.040(11) -0.033(10)
C63 0.134(12) 0.155(14) 0.219(16) -0.001(13) -0.095(12) -0.061(11)
C62 0.177(15) 0.171(16) 0.236(18) -0.018(14) -0.064(14) -0.063(13)
C02P 0.181(16) 0.175(16) 0.239(18) -0.001(15) -0.055(15) -0.038(14)
C02J 0.179(15) 0.145(15) 0.232(18) -0.014(15) -0.031(15) -0.019(13)
C03L 0.156(17) 0.097(13) 0.134(16) -0.050(12) -0.051(14) -0.009(13)
C03M 0.128(19) 0.13(2) 0.13(2) 0.033(17) -0.068(16) -0.040(16)
C03N 0.25(3) 0.087(15) 0.088(15) 0.004(12) -0.049(18) -0.039(17)
C03O 0.163(15) 0.196(16) 0.180(17) 0.025(14) -0.018(13) -0.108(13)
C03P 0.19(2) 0.19(2) 0.15(2) -0.043(17) -0.001(17) -0.17(2)
C03S 0.142(17) 0.21(2) 0.156(19) -0.014(17) 0.000(14) -0.103(16)
C03T 0.150(15) 0.194(17) 0.187(17) 0.003(14) -0.069(13) -0.075(14)
C03U 0.143(14) 0.128(14) 0.118(14) -0.037(12) 0.001(12) -0.013(12)
C03W 0.28(3) 0.12(2) 0.16(2) 0.016(18) -0.12(2) -0.06(2)
C03X 0.19(2) 0.19(3) 0.066(13) 0.020(14) -0.023(14) -0.13(2)
C03Y 0.124(14) 0.093(13) 0.200(18) -0.005(13) -0.076(13) -0.024(11)
C043 0.24(3) 0.12(2) 0.14(2) -0.053(17) -0.06(2) -0.05(2)
C048 0.25(3) 0.15(2) 0.14(2) -0.030(16) 0.05(2) -0.16(2)
C049 0.188(16) 0.183(16) 0.189(17) -0.038(14) -0.023(14) -0.112(13)
O20 0.074(6) 0.055(5) 0.067(6) -0.013(4) -0.017(5) -0.027(5)
C1A 0.26(3) 0.22(2) 0.35(3) 0.02(3) -0.02(3) -0.15(2)
C1B 0.29(3) 0.31(3) 0.37(4) -0.02(3) -0.06(3) -0.11(3)
C1C 0.28(3) 0.30(3) 0.31(3) -0.03(3) -0.04(3) -0.08(3)
C1D 0.17(2) 0.23(2) 0.28(3) -0.06(2) -0.02(2) -0.133(19)
C1E 0.168(19) 0.197(19) 0.25(3) 0.01(2) 0.014(18) -0.131(16)
C1F 0.18(2) 0.24(2) 0.32(3) 0.02(2) -0.02(2) -0.143(19)
C1G 0.25(3) 0.31(3) 0.34(3) 0.03(3) -0.01(3) -0.10(3)
C1H 0.28(3) 0.35(3) 0.35(3) 0.03(3) -0.03(3) -0.10(3)
C1I 0.24(3) 0.30(3) 0.28(3) 0.02(3) 0.03(3) -0.10(3)
C99 0.16(2) 0.22(2) 0.23(3) 0.02(2) 0.00(2) -0.116(19)
C128 0.24(2) 0.24(3) 0.18(2) 0.03(2) -0.05(2) -0.11(2)
C138 0.27(3) 0.27(3) 0.20(2) -0.02(2) -0.13(2) -0.05(2)
C137 0.21(2) 0.26(3) 0.27(3) 0.03(2) -0.15(2) -0.06(2)
C136 0.19(3) 0.15(2) 0.20(3) -0.04(2) -0.09(2) -0.04(2)
C130 0.26(3) 0.25(3) 0.20(2) 0.00(2) -0.07(2) -0.08(2)
C134 0.076(16) 0.15(2) 0.15(2) 0.014(18) -0.033(15) -0.051(16)
C129 0.30(3) 0.29(3) 0.20(3) 0.00(2) -0.07(2) -0.10(2)
C135 0.123(19) 0.14(2) 0.113(19) 0.047(18) -0.072(16) -0.029(17)
C139 0.183(17) 0.113(14) 0.183(16) -0.057(13) 0.010(15) -0.023(13)
C30 0.18(2) 0.26(3) 0.23(3) 0.08(2) -0.08(2) -0.08(2)
C2A 0.171(18) 0.169(18) 0.127(16) 0.013(14) -0.075(14) -0.111(15)
C3A 0.20(2) 0.130(18) 0.20(2) -0.089(17) -0.048(18) -0.033(17)
C1J 0.18(2) 0.20(2) 0.20(2) -0.03(2) -0.07(2) -0.07(2)
C6A 0.23(3) 0.23(2) 0.15(2) -0.025(19) -0.08(2) -0.07(2)
C4A 0.184(19) 0.28(2) 0.143(18) -0.020(18) -0.039(16) -0.151(18)
C5A 0.186(17) 0.23(2) 0.133(16) -0.039(15) -0.048(14) -0.144(16)
C12A 0.17(2) 0.33(3) 0.17(2) -0.07(2) 0.00(2) -0.09(2)
C7A 0.23(3) 0.35(3) 0.31(3) -0.07(3) 0.00(2) -0.15(3)
C1K 0.25(3) 0.37(4) 0.32(3) -0.07(3) 0.00(3) -0.14(3)
C16A 0.25(3) 0.35(3) 0.19(2) -0.07(2) -0.03(2) -0.14(3)
C1L 0.101(17) 0.14(2) 0.132(19) 0.012(18) -0.029(16) -0.044(16)
C1M 0.108(17) 0.14(2) 0.095(17) 0.066(16) -0.045(15) -0.041(16)
C1N 0.092(16) 0.140(19) 0.15(2) 0.014(17) -0.069(15) -0.059(15)
C1O 0.248(18) 0.202(17) 0.230(19) -0.014(13) -0.059(13) -0.132(14)
C1P 0.23(2) 0.17(2) 0.23(2) -0.014(18) -0.051(19) -0.148(19)
C1Q 0.25(2) 0.22(2) 0.26(3) 0.00(2) -0.03(2) -0.15(2)
C1R 0.27(2) 0.20(2) 0.25(3) -0.01(2) -0.04(2) -0.14(2)
C1S 0.25(3) 0.21(2) 0.24(3) 0.01(2) -0.04(2) -0.13(2)
C1T 0.25(3) 0.21(3) 0.24(3) 0.00(2) -0.05(2) -0.12(2)
C1U 0.24(3) 0.19(2) 0.24(3) -0.02(2) -0.05(2) -0.16(2)

loop_
_atom_type_symbol
_atom_type_description
_atom_type_scat_dispersion_real
_atom_type_scat_dispersion_imag
_atom_type_scat_source
C C 0.0033 0.0016 'International Tables Vol C Tables 4.2.6.8 and 6.1.1.4'
H H 0.0000 0.0000 'International Tables Vol C Tables 4.2.6.8 and 6.1.1.4'
Cu Cu 0.3201 1.2651 'International Tables Vol C Tables 4.2.6.8 and 6.1.1.4'
O O 0.0106 0.0060 'International Tables Vol C Tables 4.2.6.8 and 6.1.1.4'
P P 0.1023 0.0942 'International Tables Vol C Tables 4.2.6.8 and 6.1.1.4'

loop_
_geom_angle_atom_site_label_1
_geom_angle_atom_site_label_2
_geom_angle_atom_site_label_3
_geom_angle
_geom_angle_site_symmetry_1
_geom_angle_site_symmetry_3
_geom_angle_publ_flag
Cu1 Cu1 Cu2 73.75(9) 2_666 . ?
Cu1 Cu1 Cu6 104.85(10) 2_666 2_666 ?
Cu2 Cu1 Cu6 96.62(8) . 2_666 ?
Cu4 Cu1 Cu1 134.92(10) . 2_666 ?
Cu4 Cu1 Cu2 71.03(10) . . ?
Cu4 Cu1 Cu6 106.31(8) . 2_666 ?
Cu8 Cu1 Cu1 143.33(12) 2_666 2_666 ?
Cu8 Cu1 Cu2 125.98(9) 2_666 . ?
Cu8 Cu1 Cu4 55.27(9) 2_666 . ?
Cu8 Cu1 Cu6 102.91(8) 2_666 2_666 ?
O5 Cu1 Cu1 52.9(3) . 2_666 ?
O5 Cu1 Cu1 37.9(2) 2_666 2_666 ?
O5 Cu1 Cu2 74.6(2) 2_666 . ?
O5 Cu1 Cu2 83.6(3) . . ?
O5 Cu1 Cu4 144.0(3) 2_666 . ?
O5 Cu1 Cu4 95.7(3) . . ?
O5 Cu1 Cu6 67.2(2) 2_666 2_666 ?
O5 Cu1 Cu6 156.9(3) . 2_666 ?
O5 Cu1 Cu8 95.4(3) . 2_666 ?
O5 Cu1 Cu8 159.0(2) 2_666 2_666 ?
O5 Cu1 O5 90.8(4) . 2_666 ?
C7 Cu1 Cu1 150.3(5) . 2_666 ?
C7 Cu1 Cu2 103.8(5) . . ?
C7 Cu1 Cu4 67.0(4) . . ?
C7 Cu1 Cu6 45.5(5) . 2_666 ?
C7 Cu1 Cu8 62.2(5) . 2_666 ?
C7 Cu1 O5 156.7(6) . . ?
C7 Cu1 O5 112.4(5) . 2_666 ?
O2 Cu2 Cu1 76.5(2) . . ?
O2 Cu2 O6 101.6(4) . . ?
O6 Cu2 Cu1 107.6(3) . . ?
C2 Cu2 Cu1 77.8(4) . . ?
C2 Cu2 O2 108.1(6) . . ?
C2 Cu2 O6 150.2(6) . . ?
C3 Cu2 Cu1 96.4(4) . . ?
C3 Cu2 O2 150.3(6) . . ?
C3 Cu2 O6 108.0(5) . . ?
C3 Cu2 C2 42.5(6) . . ?
Cu8 Cu3 Cu7 129.54(9) 2_666 . ?
Cu12 Cu3 Cu7 65.56(8) 2_666 . ?
Cu12 Cu3 Cu8 66.22(7) 2_666 2_666 ?
O3 Cu3 Cu7 76.4(2) . . ?
O3 Cu3 Cu8 94.0(3) . 2_666 ?
O3 Cu3 Cu12 95.1(3) . 2_666 ?
O3 Cu3 C4 109.8(5) . . ?
O3 Cu3 C14 91.9(5) . . ?
C4 Cu3 Cu7 35.6(4) . . ?
C4 Cu3 Cu8 113.8(4) . 2_666 ?
C4 Cu3 Cu12 51.4(5) . 2_666 ?
C14 Cu3 Cu7 168.1(4) . . ?
C14 Cu3 Cu8 52.5(5) . 2_666 ?
C14 Cu3 Cu12 118.6(5) . 2_666 ?
C14 Cu3 C4 156.0(6) . . ?
C21 Cu3 Cu7 153.7(5) . . ?
C21 Cu3 Cu8 56.9(4) . 2_666 ?
C21 Cu3 Cu12 105.8(5) . 2_666 ?
C21 Cu3 O3 129.9(6) . . ?
C21 Cu3 C4 118.9(6) . . ?
C21 Cu3 C14 38.1(6) . . ?
Cu1 Cu4 Cu10 159.05(10) . . ?
Cu8 Cu4 Cu1 60.99(10) 2_666 . ?
Cu8 Cu4 Cu10 101.37(10) 2_666 . ?
Cu11 Cu4 Cu1 134.94(11) . . ?
Cu11 Cu4 Cu8 161.60(11) . 2_666 ?
Cu11 Cu4 Cu10 60.90(9) . . ?
C2 Cu4 Cu1 83.4(5) . . ?
C2 Cu4 Cu8 141.1(5) . 2_666 ?
C2 Cu4 Cu10 116.3(5) . . ?
C2 Cu4 Cu11 57.3(5) . . ?
C2 Cu4 C14 163.2(6) . . ?
C14 Cu4 Cu1 112.7(4) . . ?
C14 Cu4 Cu8 55.6(4) . 2_666 ?
C14 Cu4 Cu10 47.1(4) . . ?
C14 Cu4 Cu11 106.0(4) . . ?
Cu10 Cu5 Cu11 57.28(8) . . ?
Cu10 Cu5 Cu13 159.18(9) . . ?
Cu10 Cu5 Cu25 51.75(8) . . ?
Cu11 Cu5 Cu13 135.92(11) . . ?
Cu11 Cu5 Cu25 63.29(8) . . ?
Cu13 Cu5 Cu25 143.71(9) . . ?
Cu15 Cu5 Cu10 145.65(10) . . ?
Cu15 Cu5 Cu11 99.05(10) . . ?
Cu15 Cu5 Cu13 55.03(9) . . ?
Cu15 Cu5 Cu19 58.31(10) . . ?
Cu15 Cu5 Cu25 96.78(11) . . ?
Cu19 Cu5 Cu10 100.14(10) . . ?
Cu19 Cu5 Cu11 103.26(10) . . ?
Cu19 Cu5 Cu13 92.13(9) . . ?
Cu19 Cu5 Cu25 51.65(8) . . ?
O3 Cu5 Cu10 94.7(2) . . ?
O3 Cu5 Cu11 88.1(2) . . ?
O3 Cu5 Cu13 72.5(2) . . ?
O3 Cu5 Cu15 110.2(2) . . ?
O3 Cu5 Cu19 164.7(2) . . ?
O3 Cu5 Cu25 143.6(2) . . ?
O3 Cu5 O20 95.4(4) . . ?
C1 Cu5 Cu10 96.5(4) . . ?
C1 Cu5 Cu11 47.1(4) . . ?
C1 Cu5 Cu13 103.4(4) . . ?
C1 Cu5 Cu15 53.0(4) . . ?
C1 Cu5 Cu19 71.1(4) . . ?
C1 Cu5 Cu25 66.2(4) . . ?
C1 Cu5 O3 111.3(5) . . ?
C1 Cu5 O20 153.0(5) . . ?
O20 Cu5 Cu10 84.7(2) . . ?
O20 Cu5 Cu11 142.0(2) . . ?
O20 Cu5 Cu13 80.4(2) . . ?
O20 Cu5 Cu15 114.9(2) . . ?
O20 Cu5 Cu19 82.1(3) . . ?
O20 Cu5 Cu25 94.7(3) . . ?
O1 Cu6 Cu1 97.3(2) . 2_666 ?
O1 Cu6 C5 159.7(5) . 2_666 ?
O1 Cu6 C7 130.4(4) . 2_666 ?
O8 Cu6 Cu1 169.5(4) . 2_666 ?
O8 Cu6 O1 82.2(4) . . ?
O8 Cu6 C5 118.0(5) . 2_666 ?
O8 Cu6 C7 146.9(4) . 2_666 ?
C5 Cu6 Cu1 62.9(4) 2_666 2_666 ?
C5 Cu6 C7 29.6(5) 2_666 2_666 ?
C7 Cu6 Cu1 33.4(3) 2_666 2_666 ?
Cu3 Cu7 Cu12 49.60(6) . 2_666 ?
P4 Cu7 Cu3 151.48(13) . . ?
P4 Cu7 Cu12 136.16(13) . 2_666 ?
O1 Cu7 Cu3 80.6(2) . . ?
O1 Cu7 Cu12 75.8(2) . 2_666 ?
O1 Cu7 P4 76.0(2) . . ?
O13 Cu7 Cu3 151.3(4) . . ?
O13 Cu7 Cu12 159.0(4) . 2_666 ?
O13 Cu7 P4 28.2(4) . . ?
O13 Cu7 O1 101.3(4) . . ?
O13 Cu7 C8 109.1(6) . . ?
C4 Cu7 Cu3 40.2(5) . . ?
C4 Cu7 Cu12 40.4(5) . 2_666 ?
C4 Cu7 P4 167.5(5) . . ?
C4 Cu7 O1 109.7(6) . . ?
C4 Cu7 O13 148.9(7) . . ?
C4 Cu7 C8 40.0(6) . . ?
C8 Cu7 Cu3 74.3(4) . . ?
C8 Cu7 Cu12 74.6(4) . 2_666 ?
C8 Cu7 P4 132.5(4) . . ?
C8 Cu7 O1 149.4(5) . . ?
Cu1 Cu8 Cu3 99.69(8) 2_666 2_666 ?
Cu1 Cu8 Cu12 79.01(9) 2_666 . ?
Cu3 Cu8 Cu12 54.13(7) 2_666 . ?
Cu4 Cu8 Cu1 63.74(7) 2_666 2_666 ?
Cu4 Cu8 Cu3 74.80(8) 2_666 2_666 ?
Cu4 Cu8 Cu12 109.14(9) 2_666 . ?
O14 Cu8 Cu1 99.7(4) . 2_666 ?
O14 Cu8 Cu3 117.0(4) . 2_666 ?
O14 Cu8 Cu4 162.0(4) . 2_666 ?
O14 Cu8 Cu12 72.1(3) . . ?
O14 Cu8 C7 99.1(5) . 2_666 ?
O14 Cu8 C14 143.5(6) . 2_666 ?
O14 Cu8 C21 111.1(6) . 2_666 ?
C7 Cu8 Cu1 39.2(3) 2_666 2_666 ?
C7 Cu8 Cu3 131.1(3) 2_666 2_666 ?
C7 Cu8 Cu4 63.8(3) 2_666 2_666 ?
C7 Cu8 Cu12 116.3(3) 2_666 . ?
C14 Cu8 Cu1 114.3(4) 2_666 2_666 ?
C14 Cu8 Cu3 46.6(4) 2_666 2_666 ?
C14 Cu8 Cu4 54.5(4) 2_666 2_666 ?
C14 Cu8 Cu12 100.6(4) 2_666 . ?
C14 Cu8 C7 115.5(5) 2_666 2_666 ?
C14 Cu8 C21 32.7(5) 2_666 2_666 ?
C21 Cu8 Cu1 139.3(4) 2_666 2_666 ?
C21 Cu8 Cu3 42.8(3) 2_666 2_666 ?
C21 Cu8 Cu4 86.8(4) 2_666 2_666 ?
C21 Cu8 Cu12 85.6(4) 2_666 . ?
C21 Cu8 C7 147.4(5) 2_666 2_666 ?
O2 Cu9 O10 92.6(4) . . ?
O2 Cu9 C15 113.9(5) . . ?
O2 Cu9 C16 146.9(7) . . ?
O10 Cu9 C15 153.2(5) . . ?
C16 Cu9 O10 120.4(7) . . ?
C16 Cu9 C15 33.0(6) . . ?
Cu4 Cu10 Cu14 133.73(8) . . ?
Cu5 Cu10 Cu4 75.12(10) . . ?
Cu5 Cu10 Cu14 68.15(10) . . ?
Cu11 Cu10 Cu4 52.54(9) . . ?
Cu11 Cu10 Cu5 61.50(9) . . ?
Cu11 Cu10 Cu14 123.57(9) . . ?
Cu25 Cu10 Cu4 122.93(11) . . ?
Cu25 Cu10 Cu5 68.57(9) . . ?
Cu25 Cu10 Cu11 71.55(10) . . ?
Cu25 Cu10 Cu14 67.66(9) . . ?
C10 Cu10 Cu4 92.6(5) . . ?
C10 Cu10 Cu5 97.5(4) . . ?
C10 Cu10 Cu11 49.8(4) . . ?
C10 Cu10 Cu14 118.7(5) . . ?
C10 Cu10 Cu25 52.3(5) . . ?
C10 Cu10 C13 104.8(7) . . ?
C13 Cu10 Cu4 162.2(4) . . ?
C13 Cu10 Cu5 105.1(4) . . ?
C13 Cu10 Cu11 143.5(4) . . ?
C13 Cu10 Cu14 38.3(4) . . ?
C13 Cu10 Cu25 72.0(4) . . ?
C14 Cu10 Cu4 50.5(5) . . ?
C14 Cu10 Cu5 85.3(4) . . ?
C14 Cu10 Cu11 101.1(5) . . ?
C14 Cu10 Cu14 98.4(5) . . ?
C14 Cu10 Cu25 153.3(4) . . ?
C14 Cu10 C10 141.2(7) . . ?
C14 Cu10 C13 111.8(6) . . ?
Cu4 Cu11 Cu5 81.20(9) . . ?
Cu4 Cu11 Cu10 66.56(8) . . ?
Cu4 Cu11 Cu25 117.60(10) . . ?
Cu5 Cu11 Cu25 61.73(8) . . ?
Cu10 Cu11 Cu5 61.22(8) . . ?
Cu10 Cu11 Cu25 52.09(9) . . ?
C1 Cu11 Cu4 118.7(4) . . ?
C1 Cu11 Cu5 43.4(4) . . ?
C1 Cu11 Cu10 96.9(4) . . ?
C1 Cu11 Cu25 64.2(4) . . ?
C1 Cu11 C2 122.8(5) . . ?
C1 Cu11 C6 32.9(5) . . ?
C1 Cu11 C10 106.2(6) . . ?
C2 Cu11 Cu4 54.1(4) . . ?
C2 Cu11 Cu5 117.8(4) . . ?
C2 Cu11 Cu10 118.6(4) . . ?
C2 Cu11 Cu25 170.4(4) . . ?
C2 Cu11 C6 108.4(6) . . ?
C6 Cu11 Cu4 138.1(4) . . ?
C6 Cu11 Cu5 75.8(4) . . ?
C6 Cu11 Cu10 126.7(4) . . ?
C6 Cu11 Cu25 81.0(4) . . ?
C10 Cu11 Cu4 106.1(5) . . ?
C10 Cu11 Cu5 98.9(5) . . ?
C10 Cu11 Cu10 51.9(5) . . ?
C10 Cu11 Cu25 43.2(5) . . ?
C10 Cu11 C2 130.9(6) . . ?
C10 Cu11 C6 111.6(7) . . ?
Cu3 Cu12 Cu7 64.84(7) 2_666 2_666 ?
Cu3 Cu12 Cu8 59.65(8) 2_666 . ?
Cu3 Cu12 P3 121.85(12) 2_666 . ?
Cu8 Cu12 Cu7 122.59(9) . 2_666 ?
P3 Cu12 Cu7 171.54(12) . 2_666 ?
P3 Cu12 Cu8 65.37(11) . . ?
O6 Cu12 Cu3 140.8(3) . 2_666 ?
O6 Cu12 Cu7 150.0(3) . 2_666 ?
O6 Cu12 Cu8 81.3(3) . . ?
O6 Cu12 P3 27.0(3) . . ?
O6 Cu12 C4 162.7(5) . 2_666 ?
C4 Cu12 Cu3 50.7(4) 2_666 2_666 ?
C4 Cu12 Cu7 35.4(4) 2_666 2_666 ?
C4 Cu12 Cu8 107.0(4) 2_666 . ?
C4 Cu12 P3 143.3(4) 2_666 . ?
Cu15 Cu13 Cu5 54.60(7) . . ?
Cu15 Cu13 Cu23 108.89(10) . . ?
Cu23 Cu13 Cu5 151.17(11) . . ?
O12 Cu13 Cu5 84.4(3) . . ?
O12 Cu13 Cu15 118.0(3) . . ?
O12 Cu13 Cu23 84.8(3) . . ?
C15 Cu13 Cu5 92.9(4) . . ?
C15 Cu13 Cu15 53.6(5) . . ?
C15 Cu13 Cu23 93.3(4) . . ?
C15 Cu13 O12 170.2(6) . . ?
Cu10 Cu14 Cu25 51.24(7) . . ?
Cu10 Cu14 P2 116.87(13) . . ?
Cu17 Cu14 Cu10 129.30(11) . . ?
Cu17 Cu14 Cu24 55.30(8) . . ?
Cu17 Cu14 Cu25 78.27(10) . . ?
Cu17 Cu14 P2 82.95(12) . . ?
Cu24 Cu14 Cu10 105.09(10) . . ?
Cu24 Cu14 Cu25 80.12(12) . . ?
Cu24 Cu14 P2 134.14(13) . . ?
P2 Cu14 Cu25 111.80(13) . . ?
C13 Cu14 Cu10 54.4(5) . . ?
C13 Cu14 Cu17 106.7(5) . . ?
C13 Cu14 Cu24 56.1(5) . . ?
C13 Cu14 Cu25 67.9(6) . . ?
C13 Cu14 P2 169.8(5) . . ?
C13 Cu14 C19 104.8(6) . . ?
C13 Cu14 O20 139.8(6) . . ?
C19 Cu14 Cu10 157.9(4) . . ?
C19 Cu14 Cu17 43.0(5) . . ?
C19 Cu14 Cu24 52.8(4) . . ?
C19 Cu14 Cu25 117.6(5) . . ?
C19 Cu14 P2 84.5(4) . . ?
O20 Cu14 Cu10 87.6(3) . . ?
O20 Cu14 Cu17 108.1(3) . . ?
O20 Cu14 Cu24 163.1(3) . . ?
O20 Cu14 Cu25 100.2(3) . . ?
O20 Cu14 P2 30.2(3) . . ?
O20 Cu14 C19 114.3(5) . . ?
Cu5 Cu15 Cu13 70.36(9) . . ?
Cu5 Cu15 Cu19 65.95(11) . . ?
Cu5 Cu15 Cu20 107.02(12) . . ?
Cu13 Cu15 Cu19 106.28(11) . . ?
Cu13 Cu15 Cu20 70.42(9) . . ?
Cu19 Cu15 Cu20 69.75(9) . . ?
C1 Cu15 Cu5 48.5(4) . . ?
C1 Cu15 Cu13 113.4(4) . . ?
C1 Cu15 Cu19 73.8(4) . . ?
C1 Cu15 Cu20 142.7(4) . . ?
C1 Cu15 C15 115.3(6) . . ?
C1 Cu15 C025 110.0(6) . . ?
C15 Cu15 Cu5 102.8(4) . . ?
C15 Cu15 Cu13 50.3(5) . . ?
C15 Cu15 Cu19 156.4(5) . . ?
C15 Cu15 Cu20 95.9(5) . . ?
C15 Cu15 C025 134.7(6) . . ?
C025 Cu15 Cu5 109.0(5) . . ?
C025 Cu15 Cu13 112.6(5) . . ?
C025 Cu15 Cu19 44.3(5) . . ?
C025 Cu15 Cu20 44.4(4) . . ?
Cu23 Cu16 Cu18 70.08(11) . . ?
O12 Cu16 Cu18 86.7(3) . . ?
O12 Cu16 Cu23 80.8(3) . . ?
O12 Cu16 O13 81.1(4) . . ?
O12 Cu16 C11 115.9(7) . . ?
O12 Cu16 C02E 147.6(7) . . ?
O13 Cu16 Cu18 147.9(3) . . ?
O13 Cu16 Cu23 78.7(3) . . ?
C11 Cu16 Cu18 42.7(6) . . ?
C11 Cu16 Cu23 105.1(6) . . ?
C11 Cu16 O13 162.9(6) . . ?
C02E Cu16 Cu18 67.1(5) . . ?
C02E Cu16 Cu23 105.9(5) . . ?
C02E Cu16 O13 131.1(6) . . ?
C02E Cu16 C11 31.8(7) . . ?
Cu14 Cu17 Cu19 75.61(10) . . ?
Cu14 Cu17 Cu21 107.98(10) . . ?
Cu19 Cu17 Cu21 81.01(11) . . ?
Cu24 Cu17 Cu14 64.07(9) . . ?
Cu24 Cu17 Cu19 117.64(14) . . ?
Cu24 Cu17 Cu21 154.26(13) . . ?
O11 Cu17 Cu14 151.6(3) . . ?
O11 Cu17 Cu19 101.3(3) . . ?
O11 Cu17 Cu21 44.4(3) . . ?
O11 Cu17 Cu24 136.1(3) . . ?
O11 Cu17 C12 108.6(6) . . ?
C12 Cu17 Cu14 88.5(5) . . ?
C12 Cu17 Cu19 42.8(5) . . ?
C12 Cu17 Cu21 115.8(5) . . ?
C12 Cu17 Cu24 89.1(5) . . ?
C19 Cu17 Cu14 68.2(6) . . ?
C19 Cu17 Cu19 138.2(5) . . ?
C19 Cu17 Cu21 90.5(5) . . ?
C19 Cu17 Cu24 63.7(5) . . ?
C19 Cu17 O11 100.6(7) . . ?
C19 Cu17 C12 149.7(7) . . ?
Cu20 Cu18 Cu16 89.92(11) . . ?
Cu21 Cu18 Cu16 116.08(11) . . ?
Cu21 Cu18 Cu20 70.32(12) . . ?
Cu21 Cu18 Cu26 73.05(13) . . ?
Cu26 Cu18 Cu16 81.52(12) . . ?
Cu26 Cu18 Cu20 133.66(11) . . ?
C11 Cu18 Cu16 45.9(5) . . ?
C11 Cu18 Cu20 135.4(5) . . ?
C11 Cu18 Cu21 118.2(6) . . ?
C11 Cu18 Cu26 48.9(6) . . ?
C11 Cu18 C026 121.9(8) . . ?
C11 Cu18 C028 110.4(8) . . ?
C026 Cu18 Cu16 84.7(5) . . ?
C026 Cu18 Cu20 41.5(5) . . ?
C026 Cu18 Cu21 109.5(5) . . ?
C026 Cu18 Cu26 165.5(5) . . ?
C026 Cu18 C028 126.6(7) . . ?
C028 Cu18 Cu16 145.9(5) . . ?
C028 Cu18 Cu20 105.0(5) . . ?
C028 Cu18 Cu21 46.2(5) . . ?
C028 Cu18 Cu26 65.9(5) . . ?
Cu5 Cu19 Cu17 110.65(10) . . ?
Cu15 Cu19 Cu5 55.74(8) . . ?
Cu15 Cu19 Cu17 153.68(13) . . ?
Cu25 Cu19 Cu5 68.87(10) . . ?
Cu25 Cu19 Cu15 108.07(14) . . ?
Cu25 Cu19 Cu17 83.33(12) . . ?
O7 Cu19 Cu5 82.7(3) . . ?
O7 Cu19 Cu15 94.7(3) . . ?
O7 Cu19 Cu17 59.7(3) . . ?
O7 Cu19 Cu25 121.1(2) . . ?
C12 Cu19 Cu5 119.7(6) . . ?
C12 Cu19 Cu15 155.2(6) . . ?
C12 Cu19 Cu17 49.6(6) . . ?
C12 Cu19 Cu25 54.1(5) . . ?
C12 Cu19 O7 109.3(7) . . ?
C025 Cu19 Cu5 108.4(7) . . ?
C025 Cu19 Cu15 54.0(7) . . ?
C025 Cu19 Cu17 125.9(7) . . ?
C025 Cu19 Cu25 146.5(6) . . ?
C025 Cu19 O7 90.5(6) . . ?
C025 Cu19 C12 129.5(8) . . ?
Cu15 Cu20 Cu21 122.49(9) . . ?
Cu15 Cu20 Cu23 94.01(10) . . ?
Cu18 Cu20 Cu15 145.39(11) . . ?
Cu18 Cu20 Cu21 48.81(8) . . ?
Cu18 Cu20 Cu23 71.57(11) . . ?
Cu23 Cu20 Cu21 117.17(12) . . ?
C025 Cu20 Cu15 46.9(6) . . ?
C025 Cu20 Cu18 145.7(6) . . ?
C025 Cu20 Cu21 96.8(6) . . ?
C025 Cu20 Cu23 139.4(6) . . ?
C025 Cu20 C02B 32.0(7) . . ?
C026 Cu20 Cu15 134.5(6) . . ?
C026 Cu20 Cu18 47.8(6) . . ?
C026 Cu20 Cu21 94.6(6) . . ?
C026 Cu20 Cu23 42.3(5) . . ?
C026 Cu20 C025 161.3(8) . . ?
C026 Cu20 C02B 134.7(7) . . ?
C02B Cu20 Cu15 77.2(6) . . ?
C02B Cu20 Cu18 128.0(6) . . ?
C02B Cu20 Cu21 87.2(6) . . ?
C02B Cu20 Cu23 154.5(6) . . ?
Cu17 Cu21 Cu20 100.70(11) . . ?
Cu17 Cu21 Cu28 94.02(13) . . ?
Cu18 Cu21 Cu17 148.13(11) . . ?
Cu18 Cu21 Cu20 60.88(11) . . ?
Cu18 Cu21 Cu22 105.72(14) . . ?
Cu18 Cu21 Cu26 54.65(11) . . ?
Cu18 Cu21 Cu28 105.35(15) . . ?
Cu22 Cu21 Cu17 67.98(9) . . ?
Cu22 Cu21 Cu20 135.60(12) . . ?
Cu22 Cu21 Cu26 53.63(9) . . ?
Cu22 Cu21 Cu28 49.92(11) . . ?
Cu26 Cu21 Cu17 119.78(11) . . ?
Cu26 Cu21 Cu20 110.02(10) . . ?
Cu26 Cu21 Cu28 60.42(11) . . ?
Cu28 Cu21 Cu20 165.22(11) . . ?
O7 Cu21 Cu17 58.8(3) . . ?
O7 Cu21 Cu18 89.7(3) . . ?
O7 Cu21 Cu20 56.8(3) . . ?
O7 Cu21 Cu22 82.8(3) . . ?
O7 Cu21 Cu26 97.8(3) . . ?
O7 Cu21 Cu28 132.5(3) . . ?
O7 Cu21 O11 99.0(4) . . ?
O11 Cu21 Cu17 42.3(3) . . ?
O11 Cu21 Cu18 168.0(3) . . ?
O11 Cu21 Cu20 117.6(4) . . ?
O11 Cu21 Cu22 83.6(3) . . ?
O11 Cu21 Cu26 131.2(4) . . ?
O11 Cu21 Cu28 74.7(4) . . ?
C028 Cu21 Cu17 147.4(6) . . ?
C028 Cu21 Cu18 62.3(6) . . ?
C028 Cu21 Cu20 109.5(6) . . ?
C028 Cu21 Cu22 97.1(6) . . ?
C028 Cu21 Cu26 61.0(6) . . ?
C028 Cu21 Cu28 56.5(6) . . ?
C028 Cu21 O7 151.1(7) . . ?
C028 Cu21 O11 109.7(7) . . ?
Cu26 Cu22 Cu21 64.10(11) . . ?
Cu28 Cu22 Cu21 67.70(13) . . ?
Cu28 Cu22 Cu26 71.53(14) . . ?
O4 Cu22 Cu21 76.2(3) . . ?
O4 Cu22 Cu26 62.2(3) . . ?
O4 Cu22 Cu28 130.2(3) . . ?
C19 Cu22 Cu21 89.3(6) . . ?
C19 Cu22 Cu26 149.7(5) . . ?
C19 Cu22 Cu28 113.1(5) . . ?
C19 Cu22 O4 99.1(6) . . ?
C19 Cu22 C02C 152.6(7) . . ?
C02C Cu22 Cu21 96.7(7) . . ?
C02C Cu22 Cu26 52.0(5) . . ?
C02C Cu22 Cu28 47.0(7) . . ?
C02C Cu22 O4 108.3(6) . . ?
C02V Cu22 Cu21 121.7(7) . . ?
C02V Cu22 Cu26 173.3(6) . . ?
C02V Cu22 Cu28 107.0(6) . . ?
C02V Cu22 O4 121.0(7) . . ?
C02V Cu22 C19 36.9(7) . . ?
C02V Cu22 C02C 122.1(8) . . ?
Cu13 Cu23 Cu16 75.51(9) . . ?
Cu13 Cu23 Cu20 67.28(9) . . ?
Cu16 Cu23 Cu20 93.32(13) . . ?
O18 Cu23 Cu13 75.4(4) . . ?
O18 Cu23 Cu16 86.9(4) . . ?
O18 Cu23 Cu20 141.3(5) . . ?
O18 Cu23 C17 147.1(6) . . ?
O18 Cu23 C026 178.9(7) . . ?
C17 Cu23 Cu13 133.4(5) . . ?
C17 Cu23 Cu16 112.8(5) . . ?
C17 Cu23 Cu20 66.6(5) . . ?
C026 Cu23 Cu13 105.4(5) . . ?
C026 Cu23 Cu16 94.1(6) . . ?
C026 Cu23 Cu20 39.3(5) . . ?
C026 Cu23 C17 31.8(6) . . ?
Cu14 Cu24 Cu27 128.21(11) . . ?
Cu17 Cu24 Cu14 60.64(10) . . ?
Cu17 Cu24 Cu27 69.29(11) . . ?
C13 Cu24 Cu14 41.0(4) . . ?
C13 Cu24 Cu17 97.9(4) . . ?
C13 Cu24 Cu27 166.6(4) . . ?
C13 Cu24 C19 99.2(6) . . ?
C19 Cu24 Cu14 61.6(4) . . ?
C19 Cu24 Cu17 46.6(5) . . ?
C19 Cu24 Cu27 75.2(5) . . ?
C20 Cu24 Cu14 72.9(5) . . ?
C20 Cu24 Cu17 129.1(5) . . ?
C20 Cu24 Cu27 158.4(5) . . ?
C20 Cu24 C13 32.2(6) . . ?
C20 Cu24 C19 124.9(7) . . ?
C037 Cu24 Cu14 163.3(7) . . ?
C037 Cu24 Cu17 104.7(6) . . ?
C037 Cu24 Cu27 35.8(6) . . ?
C037 Cu24 C13 155.6(8) . . ?
C037 Cu24 C19 103.0(10) . . ?
C037 Cu24 C20 123.6(8) . . ?
Cu5 Cu25 Cu11 54.98(8) . . ?
Cu5 Cu25 Cu14 63.34(10) . . ?
Cu10 Cu25 Cu5 59.68(9) . . ?
Cu10 Cu25 Cu11 56.36(9) . . ?
Cu10 Cu25 Cu14 61.10(9) . . ?
Cu14 Cu25 Cu11 106.94(10) . . ?
Cu19 Cu25 Cu5 59.48(9) . . ?
Cu19 Cu25 Cu10 114.83(12) . . ?
Cu19 Cu25 Cu11 102.73(13) . . ?
Cu19 Cu25 Cu14 72.76(10) . . ?
C10 Cu25 Cu5 92.5(5) . . ?
C10 Cu25 Cu10 54.3(5) . . ?
C10 Cu25 Cu11 43.1(5) . . ?
C10 Cu25 Cu14 114.3(5) . . ?
C10 Cu25 Cu19 145.7(5) . . ?
C10 Cu25 C02I 131.9(7) . . ?
C12 Cu25 Cu5 104.6(5) . . ?
C12 Cu25 Cu10 139.8(6) . . ?
C12 Cu25 Cu11 147.8(5) . . ?
C12 Cu25 Cu14 78.7(6) . . ?
C12 Cu25 Cu19 47.6(5) . . ?
C12 Cu25 C10 162.2(7) . . ?
C12 Cu25 C02I 30.4(6) . . ?
C02I Cu25 Cu5 132.2(5) . . ?
C02I Cu25 Cu10 156.2(6) . . ?
C02I Cu25 Cu11 146.6(6) . . ?
C02I Cu25 Cu14 103.2(6) . . ?
C02I Cu25 Cu19 72.8(5) . . ?
Cu18 Cu26 Cu21 52.30(9) . . ?
Cu18 Cu26 Cu22 111.74(14) . . ?
Cu18 Cu26 Cu28 104.01(16) . . ?
Cu21 Cu26 Cu28 61.12(11) . . ?
Cu22 Cu26 Cu21 62.27(10) . . ?
Cu22 Cu26 Cu28 52.16(11) . . ?
C11 Cu26 Cu18 53.6(7) . . ?
C11 Cu26 Cu21 103.0(6) . . ?
C11 Cu26 Cu22 140.4(5) . . ?
C11 Cu26 Cu28 155.2(6) . . ?
C11 Cu26 C02C 162.6(9) . . ?
C11 Cu26 C02W 130.9(10) . . ?
C02C Cu26 Cu18 142.1(7) . . ?
C02C Cu26 Cu21 94.4(7) . . ?
C02C Cu26 Cu22 50.5(6) . . ?
C02C Cu26 Cu28 38.1(7) . . ?
C02C Cu26 C02W 31.7(8) . . ?
C02W Cu26 Cu18 161.2(6) . . ?
C02W Cu26 Cu21 125.9(7) . . ?
C02W Cu26 Cu22 76.0(7) . . ?
C02W Cu26 Cu28 66.4(8) . . ?
P5 Cu27 Cu24 113.94(16) . . ?
O16 Cu27 Cu24 138.1(5) . . ?
O16 Cu27 P5 25.4(5) . . ?
O16 Cu27 C037 176.6(13) . . ?
O16 Cu27 C048 139.3(8) . . ?
C037 Cu27 Cu24 40.7(8) . . ?
C037 Cu27 P5 154.3(9) . . ?
C037 Cu27 C048 41.8(10) . . ?
C048 Cu27 Cu24 82.5(7) . . ?
C048 Cu27 P5 162.4(7) . . ?
Cu22 Cu28 Cu21 62.39(11) . . ?
Cu22 Cu28 Cu26 56.30(11) . . ?
Cu22 Cu28 C028 92.2(5) . . ?
Cu26 Cu28 Cu21 58.46(12) . . ?
O19 Cu28 Cu21 95.5(5) . . ?
O19 Cu28 Cu22 120.4(5) . . ?
O19 Cu28 Cu26 153.1(5) . . ?
O19 Cu28 C028 100.4(7) . . ?
C028 Cu28 Cu21 37.7(5) . . ?
C028 Cu28 Cu26 55.5(4) . . ?
C02C Cu28 Cu21 97.6(7) . . ?
C02C Cu28 Cu22 54.6(7) . . ?
C02C Cu28 Cu26 44.6(6) . . ?
C02C Cu28 O19 159.9(9) . . ?
C02C Cu28 C028 99.3(8) . . ?
O1 P1 O2 116.2(5) . . ?
O1 P1 O3 100.8(5) . . ?
O1 P1 O5 108.2(6) . . ?
O3 P1 O2 113.1(5) . . ?
O5 P1 O2 100.0(5) . . ?
O5 P1 O3 119.2(5) . . ?
O7 P2 O4 106.7(6) . . ?
O7 P2 O12 116.2(6) . . ?
O12 P2 O4 112.5(6) . . ?
O20 P2 O4 121.4(5) . . ?
O20 P2 O7 102.7(6) . . ?
O20 P2 O12 97.3(5) . . ?
O6 P3 O9 98.1(6) . . ?
O6 P3 O10 106.1(6) . . ?
O6 P3 O14 110.0(6) . . ?
O10 P3 O9 115.0(6) . . ?
O14 P3 O9 104.3(7) . . ?
O14 P3 O10 121.0(6) . . ?
O13 P4 O8 125.2(6) . . ?
O13 P4 O15 98.9(7) . . ?
O15 P4 O8 108.1(6) . . ?
O18 P4 O8 110.5(9) . . ?
O18 P4 O13 103.3(8) . . ?
O18 P4 O15 109.8(8) . . ?
O16 P5 O11 113.4(9) . . ?
O16 P5 O17 96.2(9) . . ?
O16 P5 O19 111.0(11) . . ?
O17 P5 O11 103.6(8) . . ?
O17 P5 O19 110.2(9) . . ?
O19 P5 O11 119.5(8) . . ?
Cu6 O1 Cu7 120.6(4) . . ?
P1 O1 Cu6 106.2(5) . . ?
P1 O1 Cu7 122.3(5) . . ?
Cu9 O2 Cu2 109.7(4) . . ?
P1 O2 Cu2 126.6(4) . . ?
P1 O2 Cu9 120.5(5) . . ?
Cu3 O3 Cu5 97.5(4) . . ?
P1 O3 Cu3 120.7(5) . . ?
P1 O3 Cu5 140.6(5) . . ?
P2 O4 Cu22 119.9(6) . . ?
Cu1 O5 Cu1 89.2(4) . 2_666 ?
P1 O5 Cu1 119.6(6) . . ?
P1 O5 Cu1 117.3(5) . 2_666 ?
Cu12 O6 Cu2 125.4(4) . . ?
P3 O6 Cu2 120.2(6) . . ?
P3 O6 Cu12 113.7(6) . . ?
Cu21 O7 Cu19 114.1(5) . . ?
P2 O7 Cu19 122.5(6) . . ?
P2 O7 Cu21 123.2(7) . . ?
P4 O8 Cu6 141.2(6) . . ?
C03K O9 P3 130.2(8) . . ?
P3 O10 Cu9 138.6(5) . . ?
Cu17 O11 Cu21 93.3(5) . . ?
P5 O11 Cu17 130.2(6) . . ?
P5 O11 Cu21 124.7(7) . . ?
Cu13 O12 Cu16 110.7(4) . . ?
P2 O12 Cu13 122.9(6) . . ?
P2 O12 Cu16 115.9(6) . . ?
Cu7 O13 Cu16 108.4(5) . . ?
P4 O13 Cu7 116.0(7) . . ?
P4 O13 Cu16 127.5(7) . . ?
P3 O14 Cu8 132.0(6) . . ?
Cu5 C1 Cu11 89.5(6) . . ?
Cu5 C1 Cu15 78.5(5) . . ?
Cu15 C1 Cu11 161.2(8) . . ?
C6 C1 Cu5 167.0(14) . . ?
C6 C1 Cu11 83.0(11) . . ?
C6 C1 Cu15 105.8(11) . . ?
C2A O15 P4 113.7(10) . . ?
P5 O16 Cu27 123.5(9) . . ?
Cu2 C2 Cu4 112.3(7) . . ?
Cu2 C2 Cu11 123.8(7) . . ?
Cu4 C2 Cu11 68.6(5) . . ?
C3 C2 Cu2 66.6(8) . . ?
C3 C2 Cu4 150.4(12) . . ?
C3 C2 Cu11 138.4(11) . . ?
C99 O17 P5 120.8(15) . . ?
C2 C3 Cu2 70.9(8) . . ?
C2 C3 C18 161.7(12) . . ?
C18 C3 Cu2 127.4(10) . . ?
P4 O18 Cu23 136.1(10) . . ?
Cu3 C4 Cu12 77.9(6) . 2_666 ?
Cu7 C4 Cu3 104.2(7) . . ?
Cu7 C4 Cu12 104.2(8) . 2_666 ?
C8 C4 Cu3 140.5(13) . . ?
C8 C4 Cu7 77.5(9) . . ?
C8 C4 Cu12 140.8(12) . 2_666 ?
P5 O19 Cu28 113.7(8) . . ?
C7 C5 Cu6 79.3(11) . 2_666 ?
C7 C5 C02G 155.7(17) . . ?
C02G C5 Cu6 124.6(12) . 2_666 ?
C1 C6 Cu11 64.1(10) . . ?
C1 C6 C024 172.2(19) . . ?
C024 C6 Cu11 122.0(11) . . ?
Cu1 C7 Cu6 101.2(6) . 2_666 ?
Cu1 C7 Cu8 78.6(5) . 2_666 ?
Cu6 C7 Cu8 151.3(6) 2_666 2_666 ?
C5 C7 Cu1 171.7(15) . . ?
C5 C7 Cu6 71.1(10) . 2_666 ?
C5 C7 Cu8 109.6(12) . 2_666 ?
C4 C8 Cu7 62.5(9) . . ?
C4 C8 C027 161.1(13) . . ?
C027 C8 Cu7 135.5(9) . . ?
C10 C9 C029 177.6(19) . . ?
Cu11 C10 Cu10 78.3(6) . . ?
Cu11 C10 Cu25 93.7(7) . . ?
Cu25 C10 Cu10 73.4(6) . . ?
C9 C10 Cu10 145.7(15) . . ?
C9 C10 Cu11 114.5(15) . . ?
C9 C10 Cu25 133.0(16) . . ?
Cu18 C11 Cu16 91.4(8) . . ?
Cu26 C11 Cu16 124.4(8) . . ?
Cu26 C11 Cu18 77.5(8) . . ?
C02E C11 Cu16 73.4(15) . . ?
C02E C11 Cu18 129.8(19) . . ?
C02E C11 Cu26 150(2) . . ?
Cu19 C12 Cu17 87.6(7) . . ?
Cu19 C12 Cu25 78.3(6) . . ?
Cu25 C12 Cu17 114.1(9) . . ?
C02I C12 Cu17 133.4(17) . . ?
C02I C12 Cu19 138.2(19) . . ?
C02I C12 Cu25 89.0(15) . . ?
Cu14 C13 Cu10 87.3(6) . . ?
Cu14 C13 Cu24 82.9(6) . . ?
Cu24 C13 Cu10 148.6(8) . . ?
C20 C13 Cu10 123.2(15) . . ?
C20 C13 Cu14 149.0(16) . . ?
C20 C13 Cu24 67.9(11) . . ?
Cu3 C14 Cu4 99.3(6) . . ?
Cu3 C14 Cu8 81.0(5) . 2_666 ?
Cu3 C14 Cu10 119.6(7) . . ?
Cu4 C14 Cu8 69.9(5) . 2_666 ?
Cu10 C14 Cu4 82.4(6) . . ?
Cu10 C14 Cu8 148.3(9) . 2_666 ?
C21 C14 Cu3 65.6(9) . . ?
C21 C14 Cu4 147.6(13) . . ?
C21 C14 Cu8 79.2(10) . 2_666 ?
C21 C14 Cu10 130.0(13) . . ?
Cu13 C15 Cu9 124.2(7) . . ?
Cu13 C15 Cu15 76.1(7) . . ?
Cu15 C15 Cu9 111.7(7) . . ?
C16 C15 Cu9 60.0(12) . . ?
C16 C15 Cu13 168.4(15) . . ?
C16 C15 Cu15 113.2(14) . . ?
C15 C16 Cu9 87.0(12) . . ?
C15 C16 C02U 151(2) . . ?
C02U C16 Cu9 121.1(18) . . ?
C026 C17 Cu23 67.6(13) . . ?
C026 C17 C02A 166(2) . . ?
C02A C17 Cu23 126.8(17) . . ?
C22 C18 C3 120.4(12) . . ?
C22 C18 C02D 108.9(15) . . ?
C22 C18 C02O 101.2(16) . . ?
C02D C18 C3 102.9(14) . . ?
C02D C18 C02O 114.6(13) . . ?
C02O C18 C3 109.4(13) . . ?
Cu17 C19 Cu14 68.8(6) . . ?
Cu17 C19 Cu22 112.2(9) . . ?
Cu17 C19 Cu24 69.6(6) . . ?
Cu22 C19 Cu14 113.9(7) . . ?
Cu22 C19 Cu24 178.0(11) . . ?
Cu24 C19 Cu14 65.6(5) . . ?
C02V C19 Cu14 134.8(15) . . ?
C02V C19 Cu17 156.2(17) . . ?
C02V C19 Cu22 65.4(11) . . ?
C02V C19 Cu24 113.3(13) . . ?
C13 C20 Cu24 79.9(11) . . ?
C13 C20 C034 159(2) . . ?
C034 C20 Cu24 120.9(14) . . ?
Cu3 C21 Cu8 80.3(5) . 2_666 ?
C14 C21 Cu3 76.2(9) . . ?
C14 C21 Cu8 68.1(10) . 2_666 ?
C14 C21 C02L 153.2(15) . . ?
C02L C21 Cu3 118.3(10) . . ?
C02L C21 Cu8 133.5(10) . 2_666 ?
C18 C22 H22A 109.5 . . ?
C18 C22 H22B 109.5 . . ?
C18 C22 H22C 109.5 . . ?
H22A C22 H22B 109.5 . . ?
H22A C22 H22C 109.5 . . ?
H22B C22 H22C 109.5 . . ?
C6 C024 C02R 115.3(16) . . ?
C035 C024 C6 100.1(15) . . ?
C035 C024 C02R 121.6(19) . . ?
C03Y C024 C6 113.1(16) . . ?
C03Y C024 C02R 104.0(17) . . ?
C03Y C024 C035 102.3(19) . . ?
Cu19 C025 Cu15 81.6(7) . . ?
Cu19 C025 Cu20 109.2(9) . . ?
Cu20 C025 Cu15 88.7(7) . . ?
C02B C025 Cu15 157.2(18) . . ?
C02B C025 Cu19 120.7(18) . . ?
C02B C025 Cu20 87.7(13) . . ?
Cu20 C026 Cu18 90.8(7) . . ?
Cu20 C026 Cu23 98.4(8) . . ?
Cu23 C026 Cu18 110.9(8) . . ?
C17 C026 Cu18 125.6(18) . . ?
C17 C026 Cu20 141.7(19) . . ?
C17 C026 Cu23 80.6(15) . . ?
C03M C027 C8 108.8(14) . . ?
C134 C027 C8 110.5(15) . . ?
C134 C027 C03M 106.0(15) . . ?
C135 C027 C8 114.6(15) . . ?
C135 C027 C03M 106.1(15) . . ?
C135 C027 C134 110.3(15) . . ?
C1L C027 C8 112.7(15) . . ?
C1L C027 C1M 110.5(16) . . ?
C1L C027 C1N 106.0(14) . . ?
C1M C027 C8 112.6(14) . . ?
C1M C027 C1N 106.4(15) . . ?
C1N C027 C8 108.1(14) . . ?
Cu18 C028 Cu28 130.0(8) . . ?
Cu21 C028 Cu18 71.5(7) . . ?
Cu21 C028 Cu28 85.8(7) . . ?
C02K C028 Cu18 112.7(15) . . ?
C02K C028 Cu21 175.7(18) . . ?
C02K C028 Cu28 90.4(15) . . ?
C9 C029 C03J 113.4(16) . . ?
C03G C029 C9 106.0(18) . . ?
C03G C029 C03J 111(2) . . ?
C03G C029 C03X 120.6(19) . . ?
C03X C029 C9 105.5(16) . . ?
C03X C029 C03J 101(2) . . ?
C17 C02A C031 105(2) . . ?
C17 C02A C036 112(3) . . ?
C17 C02A C03I 105.8(19) . . ?
C031 C02A C036 110(2) . . ?
C031 C02A C03I 109(3) . . ?
C036 C02A C03I 115(2) . . ?
C025 C02B Cu20 60.3(11) . . ?
C025 C02B C02S 174(3) . . ?
C02S C02B Cu20 122.1(17) . . ?
Cu22 C02C Cu26 77.5(8) . . ?
Cu28 C02C Cu22 78.3(9) . . ?
Cu28 C02C Cu26 97.3(11) . . ?
C02W C02C Cu22 135(2) . . ?
C02W C02C Cu26 85.5(16) . . ?
C02W C02C Cu28 146(2) . . ?
C18 C02D H02A 109.5 . . ?
C18 C02D H02B 109.5 . . ?
C18 C02D H02C 109.5 . . ?
H02A C02D H02B 109.5 . . ?
H02A C02D H02C 109.5 . . ?
H02B C02D H02C 109.5 . . ?
C11 C02E Cu16 74.7(13) . . ?
C11 C02E C02F 154(2) . . ?
C02F C02E Cu16 130.9(17) . . ?
C02E C02F C02Q 97.6(17) . . ?
C02E C02F C038 114.0(16) . . ?
C02E C02F C03A 115(2) . . ?
C02Q C02F C03A 116(2) . . ?
C038 C02F C02Q 101.4(19) . . ?
C038 C02F C03A 112(2) . . ?
C5 C02G C02T 109.3(15) . . ?
C5 C02G C02Z 108.9(14) . . ?
C02T C02G C02Z 113.6(19) . . ?
C03D C02G C5 95.4(16) . . ?
C03D C02G C02T 109.4(18) . . ?
C03D C02G C02Z 118.5(19) . . ?
C12 C02I Cu25 60.6(13) . . ?
C12 C02I C030 167(2) . . ?
C030 C02I Cu25 131.9(14) . . ?
C028 C02K C03F 175(2) . . ?
C21 C02L C032 118.3(13) . . ?
C02N C02L C21 108.7(13) . . ?
C02N C02L C032 111.9(16) . . ?
C03L C02L C21 100.6(14) . . ?
C03L C02L C02N 108.0(15) . . ?
C03L C02L C032 108.3(18) . . ?
H02D C02M H02E 109.5 . . ?
H02D C02M H02F 109.5 . . ?
H02E C02M H02F 109.5 . . ?
C034 C02M H02D 109.5 . . ?
C034 C02M H02E 109.4 . . ?
C034 C02M H02F 109.5 . . ?
C02L C02N H02G 109.5 . . ?
C02L C02N H02H 109.5 . . ?
C02L C02N H02I 109.5 . . ?
H02G C02N H02H 109.5 . . ?
H02G C02N H02I 109.5 . . ?
H02H C02N H02I 109.5 . . ?
C18 C02O H02J 109.5 . . ?
C18 C02O H02K 109.5 . . ?
C18 C02O H02L 109.5 . . ?
H02J C02O H02K 109.5 . . ?
H02J C02O H02L 109.5 . . ?
H02K C02O H02L 109.5 . . ?
C02F C02Q H02M 109.5 . . ?
C02F C02Q H02N 109.5 . . ?
C02F C02Q H02O 109.5 . . ?
H02M C02Q H02N 109.5 . . ?
H02M C02Q H02O 109.5 . . ?
H02N C02Q H02O 109.5 . . ?
C024 C02R H02P 109.5 . . ?
C024 C02R H02Q 109.5 . . ?
C024 C02R H02R 109.5 . . ?
H02P C02R H02Q 109.5 . . ?
H02P C02R H02R 109.5 . . ?
H02Q C02R H02R 109.5 . . ?
C02B C02S C02Y 116(2) . . ?
C02B C02S C03H 103(2) . . ?
C02B C02S C03S 105.7(19) . . ?
C02Y C02S C03S 108(2) . . ?
C03H C02S C02Y 122(2) . . ?
C03H C02S C03S 100(2) . . ?
C02G C02T H02S 109.5 . . ?
C02G C02T H02T 109.5 . . ?
C02G C02T H02U 109.5 . . ?
H02S C02T H02T 109.5 . . ?
H02S C02T H02U 109.5 . . ?
H02T C02T H02U 109.5 . . ?
C16 C02U C033 100(2) . . ?
C16 C02U C03U 121(2) . . ?
C16 C02U C139 104(2) . . ?
C03U C02U C033 124(2) . . ?
C139 C02U C033 101(2) . . ?
C139 C02U C03U 103(2) . . ?
C19 C02V Cu22 77.7(11) . . ?
C19 C02V C03N 170.6(18) . . ?
C03N C02V Cu22 111.7(14) . . ?
C02C C02W Cu26 62.8(15) . . ?
C02C C02W C02X 165(3) . . ?
C02X C02W Cu26 132(2) . . ?
C02W C02X C138 103(3) . . ?
C02W C02X C30 105(3) . . ?
C137 C02X C02W 114(3) . . ?
C137 C02X C138 97(3) . . ?
C137 C02X C30 126(4) . . ?
C30 C02X C138 109(3) . . ?
C02S C02Y H02V 108.0 . . ?
C02S C02Y H02W 111.1 . . ?
C02S C02Y H02X 109.2 . . ?
H02V C02Y H02W 109.5 . . ?
H02V C02Y H02X 109.5 . . ?
H02W C02Y H02X 109.5 . . ?
C02G C02Z H02Y 109.5 . . ?
C02G C02Z H 109.5 . . ?
C02G C02Z HA 109.5 . . ?
H02Y C02Z H 109.5 . . ?
H02Y C02Z HA 109.5 . . ?
H C02Z HA 109.5 . . ?
C03O C030 C02I 106.6(19) . . ?
C03O C030 C03T 114.0(14) . . ?
C03T C030 C02I 103.9(18) . . ?
C049 C030 C02I 105.7(19) . . ?
C049 C030 C03O 112.0(14) . . ?
C049 C030 C03T 113.7(14) . . ?
C02A C031 H03A 111.2 . . ?
C02A C031 H03B 111.5 . . ?
C02A C031 H03C 105.6 . . ?
H03A C031 H03B 109.5 . . ?
H03A C031 H03C 109.5 . . ?
H03B C031 H03C 109.4 . . ?
C02L C032 H03D 110.0 . . ?
C02L C032 H03E 109.5 . . ?
C02L C032 H03F 108.9 . . ?
H03D C032 H03E 109.5 . . ?
H03D C032 H03F 109.5 . . ?
H03E C032 H03F 109.5 . . ?
C02U C033 H03G 109.1 . . ?
C02U C033 H03H 110.0 . . ?
C02U C033 H03I 109.3 . . ?
H03G C033 H03H 109.5 . . ?
H03G C033 H03I 109.5 . . ?
H03H C033 H03I 109.5 . . ?
C20 C034 C02M 101.0(14) . . ?
C20 C034 C03P 109.5(14) . . ?
C20 C034 C043 103.2(15) . . ?
C03P C034 C02M 109.8(18) . . ?
C03P C034 C043 106.2(19) . . ?
C043 C034 C02M 126.0(18) . . ?
C024 C035 H03J 114.1 . . ?
C024 C035 H03K 108.6 . . ?
C024 C035 H03L 105.8 . . ?
H03J C035 H03K 109.4 . . ?
H03J C035 H03L 109.4 . . ?
H03K C035 H03L 109.5 . . ?
C02A C036 H03M 109.5 . . ?
C02A C036 H03N 109.5 . . ?
C02A C036 H03O 109.5 . . ?
H03M C036 H03N 109.5 . . ?
H03M C036 H03O 109.5 . . ?
H03N C036 H03O 109.5 . . ?
Cu27 C037 Cu24 103.5(10) . . ?
C048 C037 Cu24 178(3) . . ?
C048 C037 Cu27 75.4(15) . . ?
C02F C038 H03P 109.5 . . ?
C02F C038 H03Q 109.5 . . ?
C02F C038 H03R 109.5 . . ?
H03P C038 H03Q 109.5 . . ?
H03P C038 H03R 109.5 . . ?
H03Q C038 H03R 109.5 . . ?
C02F C03A H03S 107.7 . . ?
C02F C03A H03T 114.1 . . ?
C02F C03A H03U 106.5 . . ?
H03S C03A H03T 109.5 . . ?
H03S C03A H03U 109.5 . . ?
H03T C03A H03U 109.5 . . ?
H03V C03C H03W 109.5 . . ?
H03V C03C H03X 109.5 . . ?
H03W C03C H03X 109.5 . . ?
C03N C03C H03V 104.6 . . ?
C03N C03C H03W 97.4 . . ?
C03N C03C H03X 125.3 . . ?
C02G C03D H03Y 109.5 . . ?
C02G C03D HB 109.5 . . ?
C02G C03D HC 109.5 . . ?
H03Y C03D HB 109.5 . . ?
H03Y C03D HC 109.5 . . ?
HB C03D HC 109.5 . . ?
C02K C03F C128 129(3) . . ?
C02K C03F C130 102(3) . . ?
C02K C03F C129 105(3) . . ?
C130 C03F C128 106(2) . . ?
C130 C03F C129 108(2) . . ?
C129 C03F C128 105(2) . . ?
C029 C03G H03Z 105.7 . . ?
C029 C03G HD 111.8 . . ?
C029 C03G HE 110.9 . . ?
H03Z C03G HD 109.5 . . ?
H03Z C03G HE 109.5 . . ?
HD C03G HE 109.5 . . ?
C02S C03H H03 109.3 . . ?
C02S C03H HF 109.7 . . ?
C02S C03H HG 109.5 . . ?
H03 C03H HF 109.4 . . ?
H03 C03H HG 109.5 . . ?
HF C03H HG 109.5 . . ?
C02A C03I H1 109.5 . . ?
C02A C03I HH 109.5 . . ?
C02A C03I HI 109.5 . . ?
H1 C03I HH 109.5 . . ?
H1 C03I HI 109.5 . . ?
HH C03I HI 109.5 . . ?
C029 C03J H2 111.0 . . ?
C029 C03J HJ 109.2 . . ?
C029 C03J HK 108.1 . . ?
H2 C03J HJ 109.5 . . ?
H2 C03J HK 109.4 . . ?
HJ C03J HK 109.5 . . ?
O9 C03K C64 115.4(7) . . ?
O9 C03K C03R 124.6(7) . . ?
C64 C03K C03R 120.0 . . ?
C03K C64 H64 120.0 . . ?
C03Q C64 C03K 120.0 . . ?
C03Q C64 H64 120.0 . . ?
C64 C03Q H3 120.0 . . ?
C64 C03Q C65 120.0 . . ?
C65 C03Q H3 120.0 . . ?
C03Q C65 H65 120.0 . . ?
C03Q C65 C044 120.0 . . ?
C044 C65 H65 120.0 . . ?
C65 C044 C03R 120.0 . . ?
C65 C044 C02J 120.0 . . ?
C03R C044 C02J 120.0 . . ?
C044 C03R C03K 120.0 . . ?
C63 C03R C03K 120.0 . . ?
C63 C03R C044 120.0 . . ?
C03R C63 H63 120.0 . . ?
C03R C63 C62 120.0 . . ?
C62 C63 H63 120.0 . . ?
C63 C62 H62 120.0 . . ?
C02P C62 C63 120.0 . . ?
C02P C62 H62 120.0 . . ?
C62 C02P H02Z 120.0 . . ?
C62 C02P C02J 120.0 . . ?
C02J C02P H02Z 120.0 . . ?
C044 C02J H02 120.0 . . ?
C02P C02J C044 120.0 . . ?
C02P C02J H02 120.0 . . ?
C02L C03L H4 106.0 . . ?
C02L C03L HL 106.7 . . ?
C02L C03L HM 115.5 . . ?
H4 C03L HL 109.4 . . ?
H4 C03L HM 109.5 . . ?
HL C03L HM 109.5 . . ?
C027 C03M H5 104.3 . . ?
C027 C03M HN 95.5 . . ?
C027 C03M HO 127.2 . . ?
H5 C03M HN 109.5 . . ?
H5 C03M HO 109.5 . . ?
HN C03M HO 109.5 . . ?
C02V C03N C03C 114(2) . . ?
C02V C03N C136 112(2) . . ?
C03C C03N C136 108.2(15) . . ?
C03W C03N C02V 100.3(18) . . ?
C03W C03N C03C 111.9(15) . . ?
C03W C03N C136 110.4(15) . . ?
C030 C03O H6 112.8 . . ?
C030 C03O HP 106.7 . . ?
C030 C03O HQ 108.8 . . ?
H6 C03O HP 109.5 . . ?
H6 C03O HQ 109.5 . . ?
HP C03O HQ 109.4 . . ?
C034 C03P H7 109.5 . . ?
C034 C03P HR 109.5 . . ?
C034 C03P HS 109.5 . . ?
H7 C03P HR 109.5 . . ?
H7 C03P HS 109.5 . . ?
HR C03P HS 109.5 . . ?
C02S C03S H8 109.5 . . ?
C02S C03S HT 109.5 . . ?
C02S C03S HU 109.5 . . ?
H8 C03S HT 109.5 . . ?
H8 C03S HU 109.5 . . ?
HT C03S HU 109.5 . . ?
C030 C03T H9 109.6 . . ?
C030 C03T HV 111.1 . . ?
C030 C03T HW 107.7 . . ?
H9 C03T HV 109.5 . . ?
H9 C03T HW 109.5 . . ?
HV C03T HW 109.4 . . ?
C02U C03U H10 111.2 . . ?
C02U C03U HX 111.3 . . ?
C02U C03U HY 105.9 . . ?
H10 C03U HX 109.5 . . ?
H10 C03U HY 109.5 . . ?
HX C03U HY 109.5 . . ?
C03N C03W H11 117.4 . . ?
C03N C03W HZ 113.6 . . ?
C03N C03W H14 96.5 . . ?
H11 C03W HZ 109.5 . . ?
H11 C03W H14 109.5 . . ?
HZ C03W H14 109.5 . . ?
C029 C03X H12 109.5 . . ?
C029 C03X H15 109.5 . . ?
C029 C03X H16 109.5 . . ?
H12 C03X H15 109.5 . . ?
H12 C03X H16 109.5 . . ?
H15 C03X H16 109.5 . . ?
C024 C03Y H13 109.5 . . ?
C024 C03Y H17 109.5 . . ?
C024 C03Y H18 109.5 . . ?
H13 C03Y H17 109.5 . . ?
H13 C03Y H18 109.5 . . ?
H17 C03Y H18 109.5 . . ?
C034 C043 H04A 109.0 . . ?
C034 C043 H04B 109.1 . . ?
C034 C043 H04C 110.4 . . ?
H04A C043 H04B 109.5 . . ?
H04A C043 H04C 109.4 . . ?
H04B C043 H04C 109.4 . . ?
C037 C048 Cu27 62.7(12) . . ?
C037 C048 C1O 169(2) . . ?
C1O C048 Cu27 126.0(13) . . ?
C030 C049 H04D 116.6 . . ?
C030 C049 H04E 103.6 . . ?
C030 C049 H04F 108.1 . . ?
H04D C049 H04E 109.5 . . ?
H04D C049 H04F 109.4 . . ?
H04E C049 H04F 109.4 . . ?
Cu14 O20 Cu5 99.7(4) . . ?
P2 O20 Cu5 121.6(5) . . ?
P2 O20 Cu14 109.9(6) . . ?
C1B C1A H1A 120.0 . . ?
C1B C1A C1F 120.0 . . ?
C1F C1A H1A 120.0 . . ?
C1A C1B H1B 120.0 . . ?
C1A C1B C1C 120.0 . . ?
C1C C1B H1B 120.0 . . ?
C1B C1C H1C 120.0 . . ?
C1B C1C C1D 120.0 . . ?
C1D C1C H1C 120.0 . . ?
C1C C1D H1D 120.0 . . ?
C1E C1D C1C 120.0 . . ?
C1E C1D H1D 120.0 . . ?
C1D C1E C1F 120.0 . . ?
C1D C1E C99 120.0 . . ?
C1F C1E C99 120.0 . . ?
C1E C1F C1A 120.0 . . ?
C1G C1F C1A 120.0 . . ?
C1G C1F C1E 120.0 . . ?
C1F C1G H1G 120.0 . . ?
C1F C1G C1H 120.0 . . ?
C1H C1G H1G 120.0 . . ?
C1G C1H H1H 120.0 . . ?
C1I C1H C1G 120.0 . . ?
C1I C1H H1H 120.0 . . ?
C1H C1I H1I 120.0 . . ?
C99 C1I C1H 120.0 . . ?
C99 C1I H1I 120.0 . . ?
O17 C99 C1E 119.1(8) . . ?
O17 C99 C1I 120.9(8) . . ?
C1I C99 C1E 120.0 . . ?
C03F C128 H12A 109.2 . . ?
C03F C128 H12B 114.5 . . ?
C03F C128 H12C 104.6 . . ?
H12A C128 H12B 109.4 . . ?
H12A C128 H12C 109.4 . . ?
H12B C128 H12C 109.5 . . ?
C02X C138 H13A 112.0 . . ?
C02X C138 H13B 107.7 . . ?
C02X C138 H13C 108.6 . . ?
H13A C138 H13B 109.5 . . ?
H13A C138 H13C 109.5 . . ?
H13B C138 H13C 109.5 . . ?
C02X C137 H13D 110.7 . . ?
C02X C137 H13E 108.4 . . ?
C02X C137 H13F 109.4 . . ?
H13D C137 H13E 109.4 . . ?
H13D C137 H13F 109.5 . . ?
H13E C137 H13F 109.5 . . ?
C03N C136 H13G 111.6 . . ?
C03N C136 H13H 108.3 . . ?
C03N C136 H13I 108.4 . . ?
H13G C136 H13H 109.5 . . ?
H13G C136 H13I 109.5 . . ?
H13H C136 H13I 109.5 . . ?
C03F C130 H13J 113.8 . . ?
C03F C130 H13K 101.0 . . ?
C03F C130 H13L 113.2 . . ?
H13J C130 H13K 109.5 . . ?
H13J C130 H13L 109.5 . . ?
H13K C130 H13L 109.5 . . ?
C027 C134 H13M 96.9 . . ?
C027 C134 H13N 107.3 . . ?
C027 C134 H13O 123.2 . . ?
H13M C134 H13N 109.5 . . ?
H13M C134 H13O 109.5 . . ?
H13N C134 H13O 109.4 . . ?
C03F C129 H12D 105.9 . . ?
C03F C129 H12E 110.7 . . ?
C03F C129 H12F 111.7 . . ?
H12D C129 H12E 109.5 . . ?
H12D C129 H12F 109.5 . . ?
H12E C129 H12F 109.5 . . ?
C027 C135 H13P 124.3 . . ?
C027 C135 H13Q 93.2 . . ?
C027 C135 H13R 109.3 . . ?
H13P C135 H13Q 109.5 . . ?
H13P C135 H13R 109.5 . . ?
H13Q C135 H13R 109.4 . . ?
C02U C139 H13S 108.1 . . ?
C02U C139 H13T 110.6 . . ?
C02U C139 H13U 109.6 . . ?
H13S C139 H13T 109.5 . . ?
H13S C139 H13U 109.4 . . ?
H13T C139 H13U 109.5 . . ?
C02X C30 H30A 117.0 . . ?
C02X C30 H30B 108.6 . . ?
C02X C30 H30C 102.7 . . ?
H30A C30 H30B 109.4 . . ?
H30A C30 H30C 109.5 . . ?
H30B C30 H30C 109.4 . . ?
O15 C2A C3A 120.6(7) . . ?
O15 C2A C5A 119.2(7) . . ?
C3A C2A C5A 120.0 . . ?
C2A C3A H3A 120.0 . . ?
C2A C3A C1J 120.0 . . ?
C1J C3A H3A 120.0 . . ?
C3A C1J H1J 120.0 . . ?
C6A C1J C3A 120.0 . . ?
C6A C1J H1J 120.0 . . ?
C1J C6A H6A 120.0 . . ?
C1J C6A C4A 120.0 . . ?
C4A C6A H6A 120.0 . . ?
C6A C4A C16A 120.0 . . ?
C5A C4A C6A 120.0 . . ?
C5A C4A C16A 120.0 . . ?
C4A C5A C2A 120.0 . . ?
C4A C5A C12A 120.0 . . ?
C12A C5A C2A 120.0 . . ?
C5A C12A H12G 120.0 . . ?
C7A C12A C5A 120.0 . . ?
C7A C12A H12G 120.0 . . ?
C12A C7A H7A 120.0 . . ?
C1K C7A C12A 120.0 . . ?
C1K C7A H7A 120.0 . . ?
C7A C1K H1K 120.0 . . ?
C7A C1K C16A 120.0 . . ?
C16A C1K H1K 120.0 . . ?
C4A C16A H16A 120.0 . . ?
C1K C16A C4A 120.0 . . ?
C1K C16A H16A 120.0 . . ?
C027 C1L H1LA 131.5 . . ?
C027 C1L H1LB 98.4 . . ?
C027 C1L H1LC 96.9 . . ?
H1LA C1L H1LB 109.5 . . ?
H1LA C1L H1LC 109.5 . . ?
H1LB C1L H1LC 109.4 . . ?
C027 C1M H1MA 100.5 . . ?
C027 C1M H1MB 101.9 . . ?
C027 C1M H1MC 125.1 . . ?
H1MA C1M H1MB 109.5 . . ?
H1MA C1M H1MC 109.4 . . ?
H1MB C1M H1MC 109.5 . . ?
C027 C1N H1NA 130.5 . . ?
C027 C1N H1NB 97.9 . . ?
C027 C1N H1NC 98.4 . . ?
H1NA C1N H1NB 109.5 . . ?
H1NA C1N H1NC 109.5 . . ?
H1NB C1N H1NC 109.5 . . ?
C1P C1O C048 98(2) . . ?
C1P C1O C1Q 117.4(15) . . ?
C1P C1O C1R 120.0(15) . . ?
C1Q C1O C048 98(2) . . ?
C1R C1O C048 97(2) . . ?
C1R C1O C1Q 116.9(15) . . ?
C1S C1O C048 98(2) . . ?
C1S C1O C1T 117.9(15) . . ?
C1S C1O C1U 119.0(16) . . ?
C1T C1O C048 97(2) . . ?
C1U C1O C048 97(2) . . ?
C1U C1O C1T 117.9(15) . . ?
C1O C1P H1PA 114.0 . . ?
C1O C1P H1PB 109.0 . . ?
C1O C1P H1PC 105.2 . . ?
H1PA C1P H1PB 109.5 . . ?
H1PA C1P H1PC 109.5 . . ?
H1PB C1P H1PC 109.5 . . ?
C1O C1Q H1QA 112.3 . . ?
C1O C1Q H1QB 105.3 . . ?
C1O C1Q H1QC 110.8 . . ?
H1QA C1Q H1QB 109.4 . . ?
H1QA C1Q H1QC 109.4 . . ?
H1QB C1Q H1QC 109.5 . . ?
C1O C1R H1RA 111.8 . . ?
C1O C1R H1RB 105.2 . . ?
C1O C1R H1RC 111.3 . . ?
H1RA C1R H1RB 109.4 . . ?
H1RA C1R H1RC 109.5 . . ?
H1RB C1R H1RC 109.5 . . ?
C1O C1S H1SA 113.4 . . ?
C1O C1S H1SB 108.7 . . ?
C1O C1S H1SC 106.3 . . ?
H1SA C1S H1SB 109.5 . . ?
H1SA C1S H1SC 109.5 . . ?
H1SB C1S H1SC 109.5 . . ?
C1O C1T H1TA 111.5 . . ?
C1O C1T H1TB 109.4 . . ?
C1O C1T H1TC 107.5 . . ?
H1TA C1T H1TB 109.5 . . ?
H1TA C1T H1TC 109.5 . . ?
H1TB C1T H1TC 109.5 . . ?
C1O C1U H1UA 109.1 . . ?
C1O C1U H1UB 106.5 . . ?
C1O C1U H1UC 112.8 . . ?
H1UA C1U H1UB 109.5 . . ?
H1UA C1U H1UC 109.5 . . ?
H1UB C1U H1UC 109.5 . . ?

loop_
_geom_bond_atom_site_label_1
_geom_bond_atom_site_label_2
_geom_bond_distance
_geom_bond_site_symmetry_2
_geom_bond_publ_flag
Cu1 Cu1 3.002(5) 2_666 ?
Cu1 Cu2 3.026(3) . ?
Cu1 Cu4 2.716(3) . ?
Cu1 Cu6 3.047(3) 2_666 ?
Cu1 Cu8 2.648(4) 2_666 ?
Cu1 O5 1.845(9) . ?
Cu1 O5 2.395(10) 2_666 ?
Cu1 C7 1.708(12) . ?
Cu2 O2 2.026(8) . ?
Cu2 O6 2.135(10) . ?
Cu2 C2 1.939(15) . ?
Cu2 C3 1.883(13) . ?
Cu3 Cu7 3.039(3) . ?
Cu3 Cu8 2.723(3) 2_666 ?
Cu3 Cu12 2.557(3) 2_666 ?
Cu3 O3 1.979(8) . ?
Cu3 C4 2.023(16) . ?
Cu3 C14 2.003(14) . ?
Cu3 C21 1.878(13) . ?
Cu4 Cu8 2.489(3) 2_666 ?
Cu4 Cu10 2.774(4) . ?
Cu4 Cu11 2.400(3) . ?
Cu4 C2 2.087(16) . ?
Cu4 C14 2.158(17) . ?
Cu5 Cu10 2.753(3) . ?
Cu5 Cu11 2.760(3) . ?
Cu5 Cu13 2.866(3) . ?
Cu5 Cu15 2.481(3) . ?
Cu5 Cu19 2.741(3) . ?
Cu5 Cu25 2.968(4) . ?
Cu5 O3 2.143(9) . ?
Cu5 C1 1.895(15) . ?
Cu5 O20 2.156(10) . ?
Cu6 O1 2.104(10) . ?
Cu6 O8 1.980(11) . ?
Cu6 C5 2.132(15) 2_666 ?
Cu6 C7 2.215(14) 2_666 ?
Cu7 Cu12 3.057(3) 2_666 ?
Cu7 P4 2.837(5) . ?
Cu7 O1 2.264(10) . ?
Cu7 O13 1.846(9) . ?
Cu7 C4 1.827(14) . ?
Cu7 C8 2.011(16) . ?
Cu8 Cu12 2.888(3) . ?
Cu8 O14 1.879(9) . ?
Cu8 C7 2.391(15) 2_666 ?
Cu8 C14 2.186(16) 2_666 ?
Cu8 C21 2.314(15) 2_666 ?
Cu9 O2 1.795(8) . ?
Cu9 O10 2.144(11) . ?
Cu9 C15 2.179(18) . ?
Cu9 C16 1.890(18) . ?
Cu10 Cu11 2.642(4) . ?
Cu10 Cu14 2.811(3) . ?
Cu10 Cu25 2.504(3) . ?
Cu10 C10 2.123(18) . ?
Cu10 C13 2.288(16) . ?
Cu10 C14 2.050(15) . ?
Cu11 Cu25 3.011(4) . ?
Cu11 C1 2.023(14) . ?
Cu11 C2 2.169(18) . ?
Cu11 C6 2.232(18) . ?
Cu11 C10 2.060(17) . ?
Cu12 P3 2.799(5) . ?
Cu12 O6 1.936(10) . ?
Cu12 C4 2.043(17) 2_666 ?
Cu13 Cu15 2.494(3) . ?
Cu13 Cu23 2.686(3) . ?
Cu13 O12 1.984(11) . ?
Cu13 C15 1.976(19) . ?
Cu14 Cu17 2.555(3) . ?
Cu14 Cu24 2.636(4) . ?
Cu14 Cu25 2.970(4) . ?
Cu14 P2 2.815(4) . ?
Cu14 C13 1.744(15) . ?
Cu14 C19 2.546(18) . ?
Cu14 O20 1.919(9) . ?
Cu15 Cu19 2.554(4) . ?
Cu15 Cu20 2.860(4) . ?
Cu15 C1 2.021(13) . ?
Cu15 C15 2.067(17) . ?
Cu15 C025 2.09(2) . ?
Cu16 Cu18 3.032(4) . ?
Cu16 Cu23 2.772(4) . ?
Cu16 O12 2.080(9) . ?
Cu16 O13 2.189(12) . ?
Cu16 C11 2.179(19) . ?
Cu16 C02E 2.16(2) . ?
Cu17 Cu19 2.764(5) . ?
Cu17 Cu21 2.964(3) . ?
Cu17 Cu24 2.410(3) . ?
Cu17 O11 1.996(11) . ?
Cu17 C12 2.11(2) . ?
Cu17 C19 1.87(2) . ?
Cu18 Cu20 2.806(4) . ?
Cu18 Cu21 2.417(3) . ?
Cu18 Cu26 2.492(4) . ?
Cu18 C11 2.06(2) . ?
Cu18 C026 2.08(2) . ?
Cu18 C028 2.26(2) . ?
Cu19 Cu25 2.495(4) . ?
Cu19 O7 2.392(11) . ?
Cu19 C12 1.881(16) . ?
Cu19 C025 1.804(17) . ?
Cu20 Cu21 3.024(5) . ?
Cu20 Cu23 2.903(4) . ?
Cu20 C025 2.003(15) . ?
Cu20 C026 1.858(17) . ?
Cu20 C02B 2.31(2) . ?
Cu21 Cu22 2.875(4) . ?
Cu21 Cu26 2.922(4) . ?
Cu21 Cu28 3.002(5) . ?
Cu21 O7 2.040(11) . ?
Cu21 O11 2.078(11) . ?
Cu21 C028 1.84(2) . ?
Cu22 Cu26 2.615(4) . ?
Cu22 Cu28 2.483(4) . ?
Cu22 O4 2.217(11) . ?
Cu22 C19 2.063(18) . ?
Cu22 C02C 2.07(2) . ?
Cu22 C02V 1.920(17) . ?
Cu23 O18 1.924(13) . ?
Cu23 C17 2.107(19) . ?
Cu23 C026 1.974(17) . ?
Cu24 Cu27 2.978(4) . ?
Cu24 C13 2.204(16) . ?
Cu24 C19 2.305(18) . ?
Cu24 C20 2.074(18) . ?
Cu24 C037 2.00(3) . ?
Cu25 C10 2.067(19) . ?
Cu25 C12 2.066(18) . ?
Cu25 C02I 2.37(2) . ?
Cu26 Cu28 2.982(5) . ?
Cu26 C11 1.92(2) . ?
Cu26 C02C 2.11(2) . ?
Cu26 C02W 2.37(3) . ?
Cu27 P5 2.760(6) . ?
Cu27 O16 1.711(12) . ?
Cu27 C037 1.79(2) . ?
Cu27 C048 1.95(2) . ?
Cu28 O19 1.888(17) . ?
Cu28 C028 2.51(2) . ?
Cu28 C02C 1.86(3) . ?
P1 O1 1.496(9) . ?
P1 O2 1.588(10) . ?
P1 O3 1.585(10) . ?
P1 O5 1.519(10) . ?
P2 O4 1.632(11) . ?
P2 O7 1.517(11) . ?
P2 O12 1.577(11) . ?
P2 O20 1.508(10) . ?
P3 O6 1.388(9) . ?
P3 O9 1.708(11) . ?
P3 O10 1.603(12) . ?
P3 O14 1.478(11) . ?
P4 O8 1.661(12) . ?
P4 O13 1.492(12) . ?
P4 O15 1.608(11) . ?
P4 O18 1.418(13) . ?
P5 O11 1.645(13) . ?
P5 O16 1.419(13) . ?
P5 O17 1.476(14) . ?
P5 O19 1.582(17) . ?
O9 C03K 1.274(12) . ?
C1 C6 1.22(2) . ?
O15 C2A 1.348(13) . ?
C2 C3 1.39(2) . ?
O17 C99 1.311(15) . ?
C3 C18 1.62(2) . ?
C4 C8 1.33(2) . ?
C5 C7 1.113(17) . ?
C5 C02G 1.49(2) . ?
C6 C024 1.53(2) . ?
C8 C027 1.59(2) . ?
C9 C10 1.14(2) . ?
C9 C029 1.53(2) . ?
C11 C02E 1.19(3) . ?
C12 C02I 1.20(2) . ?
C13 C20 1.19(2) . ?
C14 C21 1.27(2) . ?
C15 C16 1.19(2) . ?
C16 C02U 1.33(3) . ?
C17 C026 1.12(2) . ?
C17 C02A 1.29(2) . ?
C18 C22 1.42(2) . ?
C18 C02D 1.53(2) . ?
C18 C02O 1.54(2) . ?
C19 C02V 1.27(2) . ?
C20 C034 1.42(2) . ?
C21 C02L 1.56(2) . ?
C22 H22A 0.9600 . ?
C22 H22B 0.9600 . ?
C22 H22C 0.9600 . ?
C024 C02R 1.581(17) . ?
C024 C035 1.524(17) . ?
C024 C03Y 1.512(16) . ?
C025 C02B 1.22(3) . ?
C027 C03M 1.57(2) . ?
C027 C134 1.51(2) . ?
C027 C135 1.49(2) . ?
C027 C1L 1.50(2) . ?
C027 C1M 1.50(2) . ?
C027 C1N 1.56(2) . ?
C028 C02K 1.28(3) . ?
C029 C03G 1.49(3) . ?
C029 C03J 1.53(3) . ?
C029 C03X 1.52(3) . ?
C02A C031 1.47(4) . ?
C02A C036 1.51(4) . ?
C02A C03I 1.60(3) . ?
C02B C02S 1.39(3) . ?
C02C C02W 1.25(3) . ?
C02D H02A 0.9600 . ?
C02D H02B 0.9600 . ?
C02D H02C 0.9600 . ?
C02E C02F 1.47(3) . ?
C02F C02Q 1.548(17) . ?
C02F C038 1.538(18) . ?
C02F C03A 1.589(18) . ?
C02G C02T 1.55(3) . ?
C02G C02Z 1.70(3) . ?
C02G C03D 1.49(3) . ?
C02I C030 1.56(3) . ?
C02K C03F 1.41(4) . ?
C02L C02N 1.518(19) . ?
C02L C032 1.60(2) . ?
C02L C03L 1.481(18) . ?
C02M H02D 0.9601 . ?
C02M H02E 0.9600 . ?
C02M H02F 0.9600 . ?
C02M C034 1.593(16) . ?
C02N H02G 0.9600 . ?
C02N H02H 0.9600 . ?
C02N H02I 0.9600 . ?
C02O H02J 0.9600 . ?
C02O H02K 0.9600 . ?
C02O H02L 0.9600 . ?
C02Q H02M 0.9600 . ?
C02Q H02N 0.9600 . ?
C02Q H02O 0.9600 . ?
C02R H02P 0.9600 . ?
C02R H02Q 0.9600 . ?
C02R H02R 0.9600 . ?
C02S C02Y 1.61(3) . ?
C02S C03H 1.40(3) . ?
C02S C03S 1.67(3) . ?
C02T H02S 0.9600 . ?
C02T H02T 0.9600 . ?
C02T H02U 0.9600 . ?
C02U C033 1.56(3) . ?
C02U C03U 1.47(3) . ?
C02U C139 1.40(3) . ?
C02V C03N 1.53(3) . ?
C02W C02X 1.54(4) . ?
C02X C138 1.58(4) . ?
C02X C137 1.40(5) . ?
C02X C30 1.56(5) . ?
C02Y H02V 0.9601 . ?
C02Y H02W 0.9602 . ?
C02Y H02X 0.9602 . ?
C02Z H02Y 0.9600 . ?
C02Z H 0.9600 . ?
C02Z HA 0.9600 . ?
C030 C03O 1.541(18) . ?
C030 C03T 1.547(18) . ?
C030 C049 1.521(17) . ?
C031 H03A 0.9592 . ?
C031 H03B 0.9605 . ?
C031 H03C 0.9603 . ?
C032 H03D 0.9599 . ?
C032 H03E 0.9599 . ?
C032 H03F 0.9602 . ?
C033 H03G 0.9599 . ?
C033 H03H 0.9600 . ?
C033 H03I 0.9598 . ?
C034 C03P 1.516(17) . ?
C034 C043 1.571(17) . ?
C035 H03J 0.9602 . ?
C035 H03K 0.9600 . ?
C035 H03L 0.9598 . ?
C036 H03M 0.9600 . ?
C036 H03N 0.9600 . ?
C036 H03O 0.9600 . ?
C037 C048 1.34(3) . ?
C038 H03P 0.9600 . ?
C038 H03Q 0.9600 . ?
C038 H03R 0.9600 . ?
C03A H03S 0.9599 . ?
C03A H03T 0.9601 . ?
C03A H03U 0.9600 . ?
C03C H03V 0.9594 . ?
C03C H03W 0.9601 . ?
C03C H03X 0.9599 . ?
C03C C03N 1.541(18) . ?
C03D H03Y 0.9600 . ?
C03D HB 0.9600 . ?
C03D HC 0.9600 . ?
C03F C128 1.519(19) . ?
C03F C130 1.486(19) . ?
C03F C129 1.515(19) . ?
C03G H03Z 0.9599 . ?
C03G HD 0.9604 . ?
C03G HE 0.9598 . ?
C03H H03 0.9602 . ?
C03H HF 0.9601 . ?
C03H HG 0.9599 . ?
C03I H1 0.9600 . ?
C03I HH 0.9600 . ?
C03I HI 0.9600 . ?
C03J H2 0.9603 . ?
C03J HJ 0.9594 . ?
C03J HK 0.9608 . ?
C03K C64 1.3900 . ?
C03K C03R 1.3900 . ?
C64 H64 0.9300 . ?
C64 C03Q 1.3900 . ?
C03Q H3 0.9300 . ?
C03Q C65 1.3900 . ?
C65 H65 0.9300 . ?
C65 C044 1.3900 . ?
C044 C03R 1.3900 . ?
C044 C02J 1.3900 . ?
C03R C63 1.3900 . ?
C63 H63 0.9300 . ?
C63 C62 1.3900 . ?
C62 H62 0.9300 . ?
C62 C02P 1.3900 . ?
C02P H02Z 0.9300 . ?
C02P C02J 1.3900 . ?
C02J H02 0.9300 . ?
C03L H4 0.9601 . ?
C03L HL 0.9600 . ?
C03L HM 0.9594 . ?
C03M H5 0.9599 . ?
C03M HN 0.9598 . ?
C03M HO 0.9600 . ?
C03N C03W 1.496(17) . ?
C03N C136 1.553(18) . ?
C03O H6 0.9598 . ?
C03O HP 0.9601 . ?
C03O HQ 0.9600 . ?
C03P H7 0.9600 . ?
C03P HR 0.9600 . ?
C03P HS 0.9600 . ?
C03S H8 0.9600 . ?
C03S HT 0.9600 . ?
C03S HU 0.9600 . ?
C03T H9 0.9596 . ?
C03T HV 0.9600 . ?
C03T HW 0.9601 . ?
C03U H10 0.9595 . ?
C03U HX 0.9602 . ?
C03U HY 0.9598 . ?
C03W H11 0.9597 . ?
C03W HZ 0.9602 . ?
C03W H14 0.9596 . ?
C03X H12 0.9600 . ?
C03X H15 0.9600 . ?
C03X H16 0.9600 . ?
C03Y H13 0.9600 . ?
C03Y H17 0.9600 . ?
C03Y H18 0.9600 . ?
C043 H04A 0.9599 . ?
C043 H04B 0.9600 . ?
C043 H04C 0.9602 . ?
C048 C1O 1.69(4) . ?
C049 H04D 0.9598 . ?
C049 H04E 0.9603 . ?
C049 H04F 0.9602 . ?
C1A H1A 0.9300 . ?
C1A C1B 1.3900 . ?
C1A C1F 1.3900 . ?
C1B H1B 0.9300 . ?
C1B C1C 1.3900 . ?
C1C H1C 0.9300 . ?
C1C C1D 1.3900 . ?
C1D H1D 0.9300 . ?
C1D C1E 1.3900 . ?
C1E C1F 1.3900 . ?
C1E C99 1.3900 . ?
C1F C1G 1.3900 . ?
C1G H1G 0.9300 . ?
C1G C1H 1.3900 . ?
C1H H1H 0.9300 . ?
C1H C1I 1.3900 . ?
C1I H1I 0.9300 . ?
C1I C99 1.3900 . ?
C128 H12A 0.9612 . ?
C128 H12B 0.9600 . ?
C128 H12C 0.9602 . ?
C138 H13A 0.9600 . ?
C138 H13B 0.9598 . ?
C138 H13C 0.9599 . ?
C137 H13D 0.9603 . ?
C137 H13E 0.9599 . ?
C137 H13F 0.9600 . ?
C136 H13G 0.9601 . ?
C136 H13H 0.9601 . ?
C136 H13I 0.9592 . ?
C130 H13J 0.9597 . ?
C130 H13K 0.9598 . ?
C130 H13L 0.9605 . ?
C134 H13M 0.9600 . ?
C134 H13N 0.9600 . ?
C134 H13O 0.9603 . ?
C129 H12D 0.9597 . ?
C129 H12E 0.9603 . ?
C129 H12F 0.9603 . ?
C135 H13P 0.9596 . ?
C135 H13Q 0.9601 . ?
C135 H13R 0.9602 . ?
C139 H13S 0.9596 . ?
C139 H13T 0.9600 . ?
C139 H13U 0.9601 . ?
C30 H30A 0.9606 . ?
C30 H30B 0.9606 . ?
C30 H30C 0.9600 . ?
C2A C3A 1.3900 . ?
C2A C5A 1.3900 . ?
C3A H3A 0.9300 . ?
C3A C1J 1.3900 . ?
C1J H1J 0.9300 . ?
C1J C6A 1.3900 . ?
C6A H6A 0.9300 . ?
C6A C4A 1.3900 . ?
C4A C5A 1.3900 . ?
C4A C16A 1.3900 . ?
C5A C12A 1.3900 . ?
C12A H12G 0.9300 . ?
C12A C7A 1.3900 . ?
C7A H7A 0.9300 . ?
C7A C1K 1.3900 . ?
C1K H1K 0.9300 . ?
C1K C16A 1.3900 . ?
C16A H16A 0.9300 . ?
C1L H1LA 0.9599 . ?
C1L H1LB 0.9604 . ?
C1L H1LC 0.9597 . ?
C1M H1MA 0.9606 . ?
C1M H1MB 0.9593 . ?
C1M H1MC 0.9604 . ?
C1N H1NA 0.9603 . ?
C1N H1NB 0.9599 . ?
C1N H1NC 0.9602 . ?
C1O C1P 1.541(18) . ?
C1O C1Q 1.553(18) . ?
C1O C1R 1.544(18) . ?
C1O C1S 1.540(18) . ?
C1O C1T 1.549(18) . ?
C1O C1U 1.548(18) . ?
C1P H1PA 0.9598 . ?
C1P H1PB 0.9598 . ?
C1P H1PC 0.9600 . ?
C1Q H1QA 0.9604 . ?
C1Q H1QB 0.9599 . ?
C1Q H1QC 0.9600 . ?
C1R H1RA 0.9600 . ?
C1R H1RB 0.9603 . ?
C1R H1RC 0.9599 . ?
C1S H1SA 0.9602 . ?
C1S H1SB 0.9600 . ?
C1S H1SC 0.9603 . ?
C1T H1TA 0.9598 . ?
C1T H1TB 0.9599 . ?
C1T H1TC 0.9606 . ?
C1U H1UA 0.9597 . ?
C1U H1UB 0.9604 . ?
C1U H1UC 0.9601 . ?

loop_
_geom_torsion_atom_site_label_1
_geom_torsion_atom_site_label_2
_geom_torsion_atom_site_label_3
_geom_torsion_atom_site_label_4
_geom_torsion
_geom_torsion_site_symmetry_1
_geom_torsion_site_symmetry_2
_geom_torsion_site_symmetry_3
_geom_torsion_site_symmetry_4
_geom_torsion_publ_flag
Cu1 Cu1 O5 P1 121.3(7) 2_666 . . . ?
Cu1 Cu1 C7 Cu6 4.3(13) 2_666 . . 2_666 ?
Cu1 Cu1 C7 Cu8 155.0(7) 2_666 . . 2_666 ?
Cu1 Cu2 C3 C2 64.0(8) . . . . ?
Cu1 Cu2 C3 C18 -114.8(11) . . . . ?
Cu1 Cu8 O14 P3 -38.5(10) 2_666 . . . ?
Cu2 Cu1 O5 Cu1 -74.4(2) . . . 2_666 ?
Cu2 Cu1 O5 P1 46.9(6) . . . . ?
Cu2 Cu1 C7 Cu6 85.7(5) . . . 2_666 ?
Cu2 Cu1 C7 Cu8 -123.7(2) . . . 2_666 ?
Cu2 C2 C3 C18 177(4) . . . . ?
Cu2 C3 C18 C22 -38(2) . . . . ?
Cu2 C3 C18 C02D -159.4(12) . . . . ?
Cu2 C3 C18 C02O 78.4(15) . . . . ?
Cu3 Cu7 O13 Cu16 33.4(11) . . . . ?
Cu3 Cu7 O13 P4 -117.8(8) . . . . ?
Cu3 Cu7 C4 Cu12 80.9(8) . . . 2_666 ?
Cu3 Cu7 C4 C8 -139.4(13) . . . . ?
Cu3 Cu8 O14 P3 67.7(11) 2_666 . . . ?
Cu3 C4 C8 Cu7 -97.2(16) . . . . ?
Cu3 C4 C8 C027 99(4) . . . . ?
Cu3 C14 C21 Cu8 -84.9(4) . . . 2_666 ?
Cu3 C14 C21 C02L 127(3) . . . . ?
Cu3 C21 C02L C02N -63.8(15) . . . . ?
Cu3 C21 C02L C032 65.3(19) . . . . ?
Cu3 C21 C02L C03L -177.0(14) . . . . ?
Cu4 Cu1 O5 Cu1 -144.6(2) . . . 2_666 ?
Cu4 Cu1 O5 P1 -23.3(6) . . . . ?
Cu4 Cu1 C7 Cu6 147.7(6) . . . 2_666 ?
Cu4 Cu1 C7 Cu8 -61.6(2) . . . 2_666 ?
Cu4 Cu8 O14 P3 -60.5(17) 2_666 . . . ?
Cu4 C2 C3 Cu2 -94(2) . . . . ?
Cu4 C2 C3 C18 83(5) . . . . ?
Cu4 C14 C21 Cu3 67(2) . . . . ?
Cu4 C14 C21 Cu8 -17.5(18) . . . 2_666 ?
Cu4 C14 C21 C02L -165.8(19) . . . . ?
Cu5 Cu19 C12 Cu17 92.7(6) . . . . ?
Cu5 Cu19 C12 Cu25 -22.5(8) . . . . ?
Cu5 Cu19 C12 C02I -98(3) . . . . ?
Cu5 Cu19 C025 Cu15 13.0(6) . . . . ?
Cu5 Cu19 C025 Cu20 -72.6(10) . . . . ?
Cu5 Cu19 C025 C02B -171.7(16) . . . . ?
Cu5 C1 C6 Cu11 55(5) . . . . ?
Cu6 Cu1 O5 Cu1 17.5(9) 2_666 . . 2_666 ?
Cu6 Cu1 O5 P1 138.8(5) 2_666 . . . ?
Cu6 Cu1 C7 Cu8 150.7(6) 2_666 . . 2_666 ?
Cu6 C5 C7 Cu8 -149.5(7) 2_666 . . 2_666 ?
Cu6 C5 C02G C02T -50(2) 2_666 . . . ?
Cu6 C5 C02G C02Z -175.0(13) 2_666 . . . ?
Cu6 C5 C02G C03D 62(2) 2_666 . . . ?
Cu7 Cu3 C21 Cu8 -113.3(8) . . . 2_666 ?
Cu7 Cu3 C21 C14 177.0(8) . . . . ?
Cu7 Cu3 C21 C02L 21.3(18) . . . . ?
Cu7 C4 C8 C027 -164(4) . . . . ?
Cu7 C8 C027 C03M 139(2) . . . . ?
Cu7 C8 C027 C134 -105(2) . . . . ?
Cu7 C8 C027 C135 20(3) . . . . ?
Cu7 C8 C027 C1L -154.3(19) . . . . ?
Cu7 C8 C027 C1M 80(2) . . . . ?
Cu7 C8 C027 C1N -37(2) . . . . ?
Cu8 Cu1 O5 Cu1 159.9(2) 2_666 . . 2_666 ?
Cu8 Cu1 O5 P1 -78.8(6) 2_666 . . . ?
Cu8 Cu1 C7 Cu6 -150.7(6) 2_666 . . 2_666 ?
Cu8 Cu3 C21 C14 -69.7(9) 2_666 . . . ?
Cu8 Cu3 C21 C02L 134.5(13) 2_666 . . . ?
Cu8 C14 C21 Cu3 84.9(4) 2_666 . . . ?
Cu8 C14 C21 C02L -148(3) 2_666 . . . ?
Cu8 C21 C02L C02N 40.6(18) 2_666 . . . ?
Cu8 C21 C02L C032 169.7(14) 2_666 . . . ?
Cu8 C21 C02L C03L -72.7(18) 2_666 . . . ?
Cu9 C15 C16 C02U -166(5) . . . . ?
Cu9 C16 C02U C033 172.4(17) . . . . ?
Cu9 C16 C02U C03U 31(3) . . . . ?
Cu9 C16 C02U C139 -83(3) . . . . ?
Cu10 Cu5 C1 Cu11 -32.0(4) . . . . ?
Cu10 Cu5 C1 Cu15 162.6(3) . . . . ?
Cu10 Cu5 C1 C6 -87(6) . . . . ?
Cu10 Cu14 C13 Cu24 -150.2(8) . . . . ?
Cu10 Cu14 C13 C20 -170(3) . . . . ?
Cu10 C13 C20 Cu24 -146.7(12) . . . . ?
Cu10 C13 C20 C034 40(6) . . . . ?
Cu10 C14 C21 Cu3 -109.2(12) . . . . ?
Cu10 C14 C21 Cu8 165.9(13) . . . 2_666 ?
Cu10 C14 C21 C02L 18(4) . . . . ?
Cu11 Cu5 C1 Cu15 -165.5(7) . . . . ?
Cu11 Cu5 C1 C6 -55(5) . . . . ?
Cu11 C2 C3 Cu2 115.2(13) . . . . ?
Cu11 C2 C3 C18 -68(5) . . . . ?
Cu11 C6 C024 C02R -74.2(18) . . . . ?
Cu11 C6 C024 C035 153.5(16) . . . . ?
Cu11 C6 C024 C03Y 45(2) . . . . ?
Cu12 Cu3 C21 Cu8 -46.8(4) 2_666 . . 2_666 ?
Cu12 Cu3 C21 C14 -116.5(9) 2_666 . . . ?
Cu12 Cu3 C21 C02L 87.7(11) 2_666 . . . ?
Cu12 Cu7 O13 Cu16 -155.4(6) 2_666 . . . ?
Cu12 Cu7 O13 P4 53.4(16) 2_666 . . . ?
Cu12 Cu7 C4 Cu3 -80.9(8) 2_666 . . . ?
Cu12 Cu7 C4 C8 139.7(12) 2_666 . . . ?
Cu12 Cu8 O14 P3 36.5(9) . . . . ?
Cu12 C4 C8 Cu7 97.3(17) 2_666 . . . ?
Cu12 C4 C8 C027 -67(5) 2_666 . . . ?
Cu13 Cu5 C1 Cu11 141.9(3) . . . . ?
Cu13 Cu5 C1 Cu15 -23.6(4) . . . . ?
Cu13 Cu5 C1 C6 87(6) . . . . ?
Cu13 C15 C16 Cu9 115(8) . . . . ?
Cu13 C15 C16 C02U -51(11) . . . . ?
Cu14 Cu17 C19 Cu22 108.2(8) . . . . ?
Cu14 Cu17 C19 Cu24 -70.8(3) . . . . ?
Cu14 Cu17 C19 C02V -173(4) . . . . ?
Cu14 C13 C20 Cu24 21(3) . . . . ?
Cu14 C13 C20 C034 -153(4) . . . . ?
Cu14 C19 C02V Cu22 100.1(16) . . . . ?
Cu15 Cu5 C1 Cu11 165.5(7) . . . . ?
Cu15 Cu5 C1 C6 111(6) . . . . ?
Cu15 Cu19 C12 Cu17 164.6(8) . . . . ?
Cu15 Cu19 C12 Cu25 49.3(16) . . . . ?
Cu15 Cu19 C12 C02I -26(3) . . . . ?
Cu15 Cu19 C025 Cu20 -85.6(9) . . . . ?
Cu15 Cu19 C025 C02B 175(2) . . . . ?
Cu15 Cu20 C026 Cu18 -131.8(5) . . . . ?
Cu15 Cu20 C026 Cu23 -20.5(12) . . . . ?
Cu15 Cu20 C026 C17 65(3) . . . . ?
Cu15 C1 C6 Cu11 163.1(9) . . . . ?
Cu15 C15 C16 Cu9 -102.5(10) . . . . ?
Cu15 C15 C16 C02U 92(4) . . . . ?
Cu15 C025 C02B Cu20 -81(4) . . . . ?
Cu16 C11 C02E C02F -180(5) . . . . ?
Cu16 C02E C02F C02Q 63(2) . . . . ?
Cu16 C02E C02F C038 -44(3) . . . . ?
Cu16 C02E C02F C03A -174.1(19) . . . . ?
Cu17 Cu14 C13 Cu10 126.8(3) . . . . ?
Cu17 Cu14 C13 Cu24 -23.4(6) . . . . ?
Cu17 Cu14 C13 C20 -43(3) . . . . ?
Cu17 Cu19 C12 Cu25 -115.3(8) . . . . ?
Cu17 Cu19 C12 C02I 170(3) . . . . ?
Cu17 Cu19 C025 Cu15 147.3(3) . . . . ?
Cu17 Cu19 C025 Cu20 61.7(11) . . . . ?
Cu17 Cu19 C025 C02B -37(2) . . . . ?
Cu17 Cu21 C028 Cu18 163.6(7) . . . . ?
Cu17 Cu21 C028 Cu28 28.8(13) . . . . ?
Cu17 C12 C02I Cu25 -123(2) . . . . ?
Cu17 C12 C02I C030 50(11) . . . . ?
Cu17 C19 C02V Cu22 -90(4) . . . . ?
Cu18 Cu20 C026 Cu23 111.3(9) . . . . ?
Cu18 Cu20 C026 C17 -163(3) . . . . ?
Cu18 Cu21 C028 Cu28 -134.8(7) . . . . ?
Cu18 C11 C02E Cu16 -77.6(16) . . . . ?
Cu18 C11 C02E C02F 103(5) . . . . ?
Cu19 Cu5 C1 Cu11 -130.5(5) . . . . ?
Cu19 Cu5 C1 Cu15 64.1(3) . . . . ?
Cu19 Cu5 C1 C6 175(6) . . . . ?
Cu19 Cu17 C19 Cu14 -32.1(8) . . . . ?
Cu19 Cu17 C19 Cu22 76.0(11) . . . . ?
Cu19 Cu17 C19 Cu24 -103.0(6) . . . . ?
Cu19 Cu17 C19 C02V 155(3) . . . . ?
Cu19 C12 C02I Cu25 71(2) . . . . ?
Cu19 C12 C02I C030 -116(10) . . . . ?
Cu19 C025 C02B Cu20 111.1(16) . . . . ?
Cu20 Cu21 C028 Cu18 -39.8(5) . . . . ?
Cu20 Cu21 C028 Cu28 -174.6(2) . . . . ?
Cu20 C02B C02S C02Y -38(3) . . . . ?
Cu20 C02B C02S C03H 98(2) . . . . ?
Cu20 C02B C02S C03S -157.9(17) . . . . ?
Cu21 Cu17 C19 Cu14 -109.2(2) . . . . ?
Cu21 Cu17 C19 Cu22 -1.0(8) . . . . ?
Cu21 Cu17 C19 Cu24 180.0(3) . . . . ?
Cu21 Cu17 C19 C02V 78(4) . . . . ?
Cu21 Cu20 C026 Cu18 15.0(5) . . . . ?
Cu21 Cu20 C026 Cu23 126.3(6) . . . . ?
Cu21 Cu20 C026 C17 -148(3) . . . . ?
Cu21 Cu28 O19 P5 22.2(10) . . . . ?
Cu21 Cu28 C02C Cu22 -48.1(5) . . . . ?
Cu21 Cu28 C02C Cu26 27.5(8) . . . . ?
Cu21 Cu28 C02C C02W 120(4) . . . . ?
Cu22 Cu21 C028 Cu18 104.1(3) . . . . ?
Cu22 Cu21 C028 Cu28 -30.7(5) . . . . ?
Cu22 Cu28 O19 P5 -38.9(12) . . . . ?
Cu22 Cu28 C02C Cu26 75.6(8) . . . . ?
Cu22 Cu28 C02C C02W 168(4) . . . . ?
Cu22 C02C C02W Cu26 67(2) . . . . ?
Cu22 C02C C02W C02X -127(10) . . . . ?
Cu22 C02V C03N C03C 85.3(18) . . . . ?
Cu22 C02V C03N C03W -154.9(14) . . . . ?
Cu22 C02V C03N C136 -37.9(19) . . . . ?
Cu23 Cu20 C026 Cu18 -111.3(9) . . . . ?
Cu23 Cu20 C026 C17 86(3) . . . . ?
Cu23 C17 C026 Cu18 109.1(16) . . . . ?
Cu23 C17 C026 Cu20 -92(2) . . . . ?
Cu23 C17 C02A C031 115(2) . . . . ?
Cu23 C17 C02A C036 -126(2) . . . . ?
Cu23 C17 C02A C03I 0(4) . . . . ?
Cu24 Cu14 C13 Cu10 150.2(8) . . . . ?
Cu24 Cu14 C13 C20 -20(3) . . . . ?
Cu24 Cu17 C19 Cu14 70.8(3) . . . . ?
Cu24 Cu17 C19 Cu22 179.0(10) . . . . ?
Cu24 Cu17 C19 C02V -102(4) . . . . ?
Cu24 Cu27 O16 P5 -22(2) . . . . ?
Cu24 Cu27 C037 C048 178(3) . . . . ?
Cu24 C13 C20 C034 -174(6) . . . . ?
Cu24 C19 C02V Cu22 178.2(11) . . . . ?
Cu24 C20 C034 C02M 167.0(13) . . . . ?
Cu24 C20 C034 C03P 51(2) . . . . ?
Cu24 C20 C034 C043 -62(2) . . . . ?
Cu25 Cu5 C1 Cu11 -74.9(4) . . . . ?
Cu25 Cu5 C1 Cu15 119.6(4) . . . . ?
Cu25 Cu5 C1 C6 -130(6) . . . . ?
Cu25 Cu14 C13 Cu10 57.3(4) . . . . ?
Cu25 Cu14 C13 Cu24 -92.9(5) . . . . ?
Cu25 Cu14 C13 C20 -112(3) . . . . ?
Cu25 Cu19 C12 Cu17 115.3(8) . . . . ?
Cu25 Cu19 C12 C02I -75(2) . . . . ?
Cu25 Cu19 C025 Cu15 -66.3(11) . . . . ?
Cu25 Cu19 C025 Cu20 -151.9(4) . . . . ?
Cu25 Cu19 C025 C02B 109.0(19) . . . . ?
Cu25 C12 C02I C030 173(10) . . . . ?
Cu25 C02I C030 C03O -178.2(16) . . . . ?
Cu25 C02I C030 C03T -57(2) . . . . ?
Cu25 C02I C030 C049 62(2) . . . . ?
Cu26 Cu21 C028 Cu18 62.9(3) . . . . ?
Cu26 Cu21 C028 Cu28 -71.9(4) . . . . ?
Cu26 Cu28 O19 P5 35.7(18) . . . . ?
Cu26 Cu28 C02C Cu22 -75.6(8) . . . . ?
Cu26 Cu28 C02C C02W 93(4) . . . . ?
Cu26 C11 C02E Cu16 131(3) . . . . ?
Cu26 C11 C02E C02F -48(7) . . . . ?
Cu26 C02C C02W C02X 166(11) . . . . ?
Cu26 C02W C02X C138 72(4) . . . . ?
Cu26 C02W C02X C137 176(3) . . . . ?
Cu26 C02W C02X C30 -42(4) . . . . ?
Cu27 C037 C048 C1O 144(12) . . . . ?
Cu27 C048 C1O C1P -91(2) . . . . ?
Cu27 C048 C1O C1Q 28(3) . . . . ?
Cu27 C048 C1O C1R 147(2) . . . . ?
Cu27 C048 C1O C1S -44(4) . . . . ?
Cu27 C048 C1O C1T -164(4) . . . . ?
Cu27 C048 C1O C1U 77(3) . . . . ?
Cu28 Cu21 C028 Cu18 134.8(7) . . . . ?
Cu28 C02C C02W Cu26 -96(3) . . . . ?
Cu28 C02C C02W C02X 69(12) . . . . ?
P2 Cu14 C13 Cu10 -33(4) . . . . ?
P2 Cu14 C13 Cu24 177(3) . . . . ?
P2 Cu14 C13 C20 157(2) . . . . ?
P3 O9 C03K C64 7.4(17) . . . . ?
P3 O9 C03K C03R -174.7(8) . . . . ?
P4 Cu7 O13 Cu16 151.1(12) . . . . ?
P4 Cu7 C4 Cu3 -162(2) . . . . ?
P4 Cu7 C4 Cu12 -81(3) . . . 2_666 ?
P4 Cu7 C4 C8 59(3) . . . . ?
P4 O15 C2A C3A 55.8(12) . . . . ?
P4 O15 C2A C5A -120.0(8) . . . . ?
P5 Cu27 C037 Cu24 -11(4) . . . . ?
P5 Cu27 C037 C048 167.1(18) . . . . ?
P5 O17 C99 C1E -115.8(11) . . . . ?
P5 O17 C99 C1I 65.1(16) . . . . ?
O1 Cu7 O13 Cu16 124.6(5) . . . . ?
O1 Cu7 O13 P4 -26.6(9) . . . . ?
O1 Cu7 C4 Cu3 -46.2(8) . . . . ?
O1 Cu7 C4 Cu12 34.7(7) . . . 2_666 ?
O1 Cu7 C4 C8 174.4(8) . . . . ?
O1 P1 O2 Cu2 169.1(6) . . . . ?
O1 P1 O2 Cu9 -33.4(9) . . . . ?
O1 P1 O3 Cu3 -76.1(6) . . . . ?
O1 P1 O3 Cu5 87.8(9) . . . . ?
O1 P1 O5 Cu1 170.7(6) . . . . ?
O1 P1 O5 Cu1 -83.3(7) . . . 2_666 ?
O2 Cu2 C3 C2 -10.0(14) . . . . ?
O2 Cu2 C3 C18 171.1(9) . . . . ?
O2 Cu9 C16 C15 -1(2) . . . . ?
O2 Cu9 C16 C02U 170.4(15) . . . . ?
O2 P1 O1 Cu6 -56.3(7) . . . . ?
O2 P1 O1 Cu7 159.5(5) . . . . ?
O2 P1 O3 Cu3 159.1(5) . . . . ?
O2 P1 O3 Cu5 -37.0(9) . . . . ?
O2 P1 O5 Cu1 38.7(6) . . . 2_666 ?
O2 P1 O5 Cu1 -67.3(7) . . . . ?
O3 Cu3 C21 Cu8 64.1(7) . . . 2_666 ?
O3 Cu3 C21 C14 -5.6(13) . . . . ?
O3 Cu3 C21 C02L -161.3(9) . . . . ?
O3 Cu5 C1 Cu11 65.7(5) . . . . ?
O3 Cu5 C1 Cu15 -99.8(4) . . . . ?
O3 Cu5 C1 C6 11(6) . . . . ?
O3 P1 O1 Cu6 -179.0(4) . . . . ?
O3 P1 O1 Cu7 36.8(6) . . . . ?
O3 P1 O2 Cu2 -74.9(8) . . . . ?
O3 P1 O2 Cu9 82.6(7) . . . . ?
O3 P1 O5 Cu1 56.5(8) . . . . ?
O3 P1 O5 Cu1 162.5(5) . . . 2_666 ?
O4 P2 O7 Cu19 -150.2(6) . . . . ?
O4 P2 O7 Cu21 24.4(8) . . . . ?
O4 P2 O12 Cu13 -169.1(6) . . . . ?
O4 P2 O12 Cu16 -27.9(8) . . . . ?
O4 P2 O20 Cu5 177.5(6) . . . . ?
O4 P2 O20 Cu14 61.9(8) . . . . ?
O5 Cu1 O5 Cu1 -0.001(2) 2_666 . . 2_666 ?
O5 Cu1 O5 P1 121.3(7) 2_666 . . . ?
O5 Cu1 C7 Cu6 -167.9(10) . . . 2_666 ?
O5 Cu1 C7 Cu6 6.9(7) 2_666 . . 2_666 ?
O5 Cu1 C7 Cu8 -17.3(15) . . . 2_666 ?
O5 Cu1 C7 Cu8 157.5(3) 2_666 . . 2_666 ?
O5 P1 O1 Cu6 55.1(6) . . . . ?
O5 P1 O1 Cu7 -89.0(7) . . . . ?
O5 P1 O2 Cu2 53.0(8) . . . . ?
O5 P1 O2 Cu9 -149.5(6) . . . . ?
O5 P1 O3 Cu3 42.0(8) . . . . ?
O5 P1 O3 Cu5 -154.1(7) . . . . ?
O6 Cu2 C3 C2 175.0(8) . . . . ?
O6 Cu2 C3 C18 -3.9(13) . . . . ?
O6 P3 O9 C03K 164.6(15) . . . . ?
O6 P3 O10 Cu9 54.4(11) . . . . ?
O6 P3 O14 Cu8 -11.0(13) . . . . ?
O7 Cu19 C12 Cu17 0.2(7) . . . . ?
O7 Cu19 C12 Cu25 -115.0(5) . . . . ?
O7 Cu19 C12 C02I 170(2) . . . . ?
O7 Cu19 C025 Cu15 95.4(5) . . . . ?
O7 Cu19 C025 Cu20 9.8(9) . . . . ?
O7 Cu19 C025 C02B -89.3(18) . . . . ?
O7 Cu21 C028 Cu18 16.2(16) . . . . ?
O7 Cu21 C028 Cu28 -118.6(12) . . . . ?
O7 P2 O4 Cu22 28.2(7) . . . . ?
O7 P2 O12 Cu13 -45.7(9) . . . . ?
O7 P2 O12 Cu16 95.6(7) . . . . ?
O7 P2 O20 Cu5 58.6(7) . . . . ?
O7 P2 O20 Cu14 -57.0(7) . . . . ?
O8 P4 O13 Cu7 -15.0(12) . . . . ?
O8 P4 O13 Cu16 -159.7(7) . . . . ?
O8 P4 O15 C2A 39.6(11) . . . . ?
O8 P4 O18 Cu23 153.6(11) . . . . ?
O9 P3 O6 Cu2 -122.7(7) . . . . ?
O9 P3 O6 Cu12 66.7(7) . . . . ?
O9 P3 O10 Cu9 161.6(8) . . . . ?
O9 P3 O14 Cu8 -115.4(10) . . . . ?
O9 C03K C64 C03Q 178.0(14) . . . . ?
O9 C03K C03R C044 -177.8(16) . . . . ?
O9 C03K C03R C63 2.2(16) . . . . ?
O10 Cu9 O2 Cu2 -39.4(5) . . . . ?
O10 Cu9 O2 P1 159.6(6) . . . . ?
O10 Cu9 C16 C15 175.2(10) . . . . ?
O10 Cu9 C16 C02U -13(2) . . . . ?
O10 P3 O6 Cu2 -3.6(8) . . . . ?
O10 P3 O6 Cu12 -174.2(6) . . . . ?
O10 P3 O9 C03K 52.6(16) . . . . ?
O10 P3 O14 Cu8 113.2(9) . . . . ?
O11 Cu17 C19 Cu14 -152.7(3) . . . . ?
O11 Cu17 C19 Cu22 -44.6(9) . . . . ?
O11 Cu17 C19 Cu24 136.4(4) . . . . ?
O11 Cu17 C19 C02V 35(4) . . . . ?
O11 Cu21 C028 Cu18 -170.2(4) . . . . ?
O11 Cu21 C028 Cu28 55.0(6) . . . . ?
O11 P5 O16 Cu27 35.9(16) . . . . ?
O11 P5 O17 C99 -167.0(11) . . . . ?
O11 P5 O19 Cu28 -5.9(13) . . . . ?
O12 P2 O4 Cu22 156.8(5) . . . . ?
O12 P2 O7 Cu19 83.4(7) . . . . ?
O12 P2 O7 Cu21 -102.0(8) . . . . ?
O12 P2 O20 Cu5 -60.4(7) . . . . ?
O12 P2 O20 Cu14 -176.0(5) . . . . ?
O13 Cu7 C4 Cu3 132.0(10) . . . . ?
O13 Cu7 C4 Cu12 -147.1(9) . . . 2_666 ?
O13 Cu7 C4 C8 -7.4(17) . . . . ?
O13 P4 O8 Cu6 46.4(16) . . . . ?
O13 P4 O15 C2A 171.4(10) . . . . ?
O13 P4 O18 Cu23 17.5(15) . . . . ?
O14 P3 O6 Cu2 128.8(7) . . . . ?
O14 P3 O6 Cu12 -41.8(9) . . . . ?
O14 P3 O9 C03K -82.2(15) . . . . ?
O14 P3 O10 Cu9 -71.7(11) . . . . ?
O15 P4 O8 Cu6 162.0(11) . . . . ?
O15 P4 O13 Cu7 -134.8(8) . . . . ?
O15 P4 O13 Cu16 80.5(9) . . . . ?
O15 P4 O18 Cu23 -87.2(13) . . . . ?
O15 C2A C3A C1J -175.7(13) . . . . ?
O15 C2A C5A C4A 175.8(13) . . . . ?
O15 C2A C5A C12A -4.2(13) . . . . ?
O16 P5 O11 Cu17 -29.3(14) . . . . ?
O16 P5 O11 Cu21 -161.9(9) . . . . ?
O16 P5 O17 C99 77.1(14) . . . . ?
O16 P5 O19 Cu28 128.9(9) . . . . ?
C2 Cu2 C3 C18 -178.9(17) . . . . ?
C2 C3 C18 C22 145(4) . . . . ?
C2 C3 C18 C02D 24(5) . . . . ?
C2 C3 C18 C02O -98(4) . . . . ?
O17 P5 O11 Cu17 -132.4(10) . . . . ?
O17 P5 O11 Cu21 95.0(10) . . . . ?
O17 P5 O16 Cu27 143.7(13) . . . . ?
O17 P5 O19 Cu28 -125.7(10) . . . . ?
O18 P4 O8 Cu6 -77.8(13) . . . . ?
O18 P4 O13 Cu7 112.3(9) . . . . ?
O18 P4 O13 Cu16 -32.4(11) . . . . ?
O18 P4 O15 C2A -81.0(12) . . . . ?
C4 Cu3 C21 Cu8 -101.0(7) . . . 2_666 ?
C4 Cu3 C21 C14 -170.7(10) . . . . ?
C4 Cu3 C21 C02L 33.5(14) . . . . ?
C4 Cu7 O13 Cu16 -53.7(14) . . . . ?
C4 Cu7 O13 P4 155.2(10) . . . . ?
C4 C8 C027 C03M -62(5) . . . . ?
C4 C8 C027 C134 54(5) . . . . ?
C4 C8 C027 C135 179(4) . . . . ?
C4 C8 C027 C1L 5(5) . . . . ?
C4 C8 C027 C1M -121(5) . . . . ?
C4 C8 C027 C1N 122(5) . . . . ?
O19 Cu28 C02C Cu22 82(2) . . . . ?
O19 Cu28 C02C Cu26 157.8(19) . . . . ?
O19 Cu28 C02C C02W -109(4) . . . . ?
O19 P5 O11 Cu17 104.5(11) . . . . ?
O19 P5 O11 Cu21 -28.1(12) . . . . ?
O19 P5 O16 Cu27 -101.8(14) . . . . ?
O19 P5 O17 C99 -38.0(15) . . . . ?
C7 Cu1 O5 Cu1 175.2(12) . . . 2_666 ?
C7 Cu1 O5 P1 -63.5(16) . . . . ?
C7 Cu8 O14 P3 -78.3(10) 2_666 . . . ?
C7 C5 C02G C02T 118(4) . . . . ?
C7 C5 C02G C02Z -7(5) . . . . ?
C7 C5 C02G C03D -129(4) . . . . ?
C8 Cu7 O13 Cu16 -58.7(7) . . . . ?
C8 Cu7 O13 P4 150.1(8) . . . . ?
C8 Cu7 C4 Cu3 139.4(13) . . . . ?
C8 Cu7 C4 Cu12 -139.7(12) . . . 2_666 ?
C11 C02E C02F C02Q -118(5) . . . . ?
C11 C02E C02F C038 136(5) . . . . ?
C11 C02E C02F C03A 6(6) . . . . ?
C12 Cu17 C19 Cu14 42.4(14) . . . . ?
C12 Cu17 C19 Cu22 150.5(10) . . . . ?
C12 Cu17 C19 Cu24 -28.5(15) . . . . ?
C12 Cu17 C19 C02V -130(3) . . . . ?
C12 Cu19 C025 Cu15 -148.8(8) . . . . ?
C12 Cu19 C025 Cu20 125.6(10) . . . . ?
C12 Cu19 C025 C02B 27(2) . . . . ?
C12 C02I C030 C03O 10(11) . . . . ?
C12 C02I C030 C03T 131(10) . . . . ?
C12 C02I C030 C049 -109(10) . . . . ?
C13 C20 C034 C02M -20(6) . . . . ?
C13 C20 C034 C03P -136(5) . . . . ?
C13 C20 C034 C043 111(5) . . . . ?
C14 Cu3 C21 Cu8 69.7(9) . . . 2_666 ?
C14 Cu3 C21 C02L -155.7(17) . . . . ?
C14 Cu8 O14 P3 120.2(11) 2_666 . . . ?
C14 C21 C02L C02N 178(3) . . . . ?
C14 C21 C02L C032 -53(4) . . . . ?
C14 C21 C02L C03L 65(3) . . . . ?
C15 Cu9 O2 Cu2 136.8(6) . . . . ?
C15 Cu9 O2 P1 -24.1(9) . . . . ?
C15 Cu9 C16 C02U 172(3) . . . . ?
C15 C16 C02U C033 -25(5) . . . . ?
C15 C16 C02U C03U -166(4) . . . . ?
C15 C16 C02U C139 80(5) . . . . ?
C16 Cu9 O2 Cu2 137.7(11) . . . . ?
C16 Cu9 O2 P1 -23.3(15) . . . . ?
C19 Cu14 C13 Cu10 171.5(5) . . . . ?
C19 Cu14 C13 Cu24 21.3(7) . . . . ?
C19 Cu14 C13 C20 2(3) . . . . ?
C21 Cu8 O14 P3 114.4(10) 2_666 . . . ?
C025 Cu19 C12 Cu17 -107.2(10) . . . . ?
C025 Cu19 C12 Cu25 137.5(8) . . . . ?
C025 Cu19 C12 C02I 63(3) . . . . ?
C025 Cu20 C026 Cu18 143(2) . . . . ?
C025 Cu20 C026 Cu23 -106(2) . . . . ?
C025 Cu20 C026 C17 -20(5) . . . . ?
C026 C17 C02A C031 -71(11) . . . . ?
C026 C17 C02A C036 48(11) . . . . ?
C026 C17 C02A C03I 174(9) . . . . ?
C028 Cu28 O19 P5 60.0(11) . . . . ?
C028 Cu28 C02C Cu22 -86.1(7) . . . . ?
C028 Cu28 C02C Cu26 -10.6(9) . . . . ?
C028 Cu28 C02C C02W 82(4) . . . . ?
C02A C17 C026 Cu18 -66(11) . . . . ?
C02A C17 C026 Cu20 93(11) . . . . ?
C02A C17 C026 Cu23 -175(10) . . . . ?
C02B Cu20 C026 Cu18 105.7(11) . . . . ?
C02B Cu20 C026 Cu23 -143.0(9) . . . . ?
C02B Cu20 C026 C17 -57(3) . . . . ?
C02C Cu28 O19 P5 -108(2) . . . . ?
C02C C02W C02X C138 -91(12) . . . . ?
C02C C02W C02X C137 13(13) . . . . ?
C02C C02W C02X C30 155(10) . . . . ?
C02G C5 C7 Cu6 -170(4) . . . 2_666 ?
C02G C5 C7 Cu8 40(5) . . . 2_666 ?
C037 C048 C1O C1P 128(13) . . . . ?
C037 C048 C1O C1Q -112(13) . . . . ?
C037 C048 C1O C1R 6(13) . . . . ?
C037 C048 C1O C1S 176(13) . . . . ?
C037 C048 C1O C1T 56(13) . . . . ?
C037 C048 C1O C1U -63(13) . . . . ?
C03K C64 C03Q C65 0.0 . . . . ?
C03K C03R C63 C62 180.0 . . . . ?
C64 C03K C03R C044 0.0 . . . . ?
C64 C03K C03R C63 180.0 . . . . ?
C64 C03Q C65 C044 0.0 . . . . ?
C03Q C65 C044 C03R 0.0 . . . . ?
C03Q C65 C044 C02J 180.0 . . . . ?
C65 C044 C03R C03K 0.0 . . . . ?
C65 C044 C03R C63 180.0 . . . . ?
C65 C044 C02J C02P 180.0 . . . . ?
C044 C03R C63 C62 0.0 . . . . ?
C03R C03K C64 C03Q 0.0 . . . . ?
C03R C044 C02J C02P 0.0 . . . . ?
C03R C63 C62 C02P 0.0 . . . . ?
C63 C62 C02P C02J 0.0 . . . . ?
C62 C02P C02J C044 0.0 . . . . ?
C02J C044 C03R C03K 180.0 . . . . ?
C02J C044 C03R C63 0.0 . . . . ?
C048 Cu27 O16 P5 163.6(16) . . . . ?
C048 Cu27 C037 Cu24 -178(3) . . . . ?
O20 Cu5 C1 Cu11 -123.1(8) . . . . ?
O20 Cu5 C1 Cu15 71.4(10) . . . . ?
O20 Cu5 C1 C6 -178(5) . . . . ?
O20 Cu14 C13 Cu10 -22.0(12) . . . . ?
O20 Cu14 C13 Cu24 -172.2(6) . . . . ?
O20 Cu14 C13 C20 168(3) . . . . ?
O20 P2 O4 Cu22 -88.7(8) . . . . ?
O20 P2 O7 Cu19 -21.5(8) . . . . ?
O20 P2 O7 Cu21 153.2(6) . . . . ?
O20 P2 O12 Cu13 62.4(7) . . . . ?
O20 P2 O12 Cu16 -156.3(6) . . . . ?
C1A C1B C1C C1D 0.0 . . . . ?
C1A C1F C1G C1H 180.0 . . . . ?
C1B C1A C1F C1E 0.0 . . . . ?
C1B C1A C1F C1G 180.0 . . . . ?
C1B C1C C1D C1E 0.0 . . . . ?
C1C C1D C1E C1F 0.0 . . . . ?
C1C C1D C1E C99 180.0 . . . . ?
C1D C1E C1F C1A 0.0 . . . . ?
C1D C1E C1F C1G 180.0 . . . . ?
C1D C1E C99 O17 0.9(18) . . . . ?
C1D C1E C99 C1I 180.0 . . . . ?
C1E C1F C1G C1H 0.0 . . . . ?
C1F C1A C1B C1C 0.0 . . . . ?
C1F C1E C99 O17 -179.1(18) . . . . ?
C1F C1E C99 C1I 0.0 . . . . ?
C1F C1G C1H C1I 0.0 . . . . ?
C1G C1H C1I C99 0.0 . . . . ?
C1H C1I C99 O17 179.1(19) . . . . ?
C1H C1I C99 C1E 0.0 . . . . ?
C99 C1E C1F C1A 180.0 . . . . ?
C99 C1E C1F C1G 0.0 . . . . ?
C2A C3A C1J C6A 0.0 . . . . ?
C2A C5A C12A C7A 180.0 . . . . ?
C3A C2A C5A C4A 0.0 . . . . ?
C3A C2A C5A C12A 180.0 . . . . ?
C3A C1J C6A C4A 0.0 . . . . ?
C1J C6A C4A C5A 0.0 . . . . ?
C1J C6A C4A C16A 180.0 . . . . ?
C6A C4A C5A C2A 0.0 . . . . ?
C6A C4A C5A C12A 180.0 . . . . ?
C6A C4A C16A C1K 180.0 . . . . ?
C4A C5A C12A C7A 0.0 . . . . ?
C5A C2A C3A C1J 0.0 . . . . ?
C5A C4A C16A C1K 0.0 . . . . ?
C5A C12A C7A C1K 0.0 . . . . ?
C12A C7A C1K C16A 0.0 . . . . ?
C7A C1K C16A C4A 0.0 . . . . ?
C16A C4A C5A C2A 180.0 . . . . ?
C16A C4A C5A C12A 0.0 . . . . ?

loop_
_smtbx_masks_void_nr
_smtbx_masks_void_average_x
_smtbx_masks_void_average_y
_smtbx_masks_void_average_z
_smtbx_masks_void_volume
_smtbx_masks_void_count_electrons
_smtbx_masks_void_content
1 0.000 0.000 0.000 1113.4 112.3 '11.2 H2O'
2 0.258 0.519 0.123 63.4 6.5 '0.6 H2O'
3 0.274 0.897 0.596 25.0 0.0 ?
4 0.742 0.481 0.877 63.4 6.3 '0.6 H2O'
5 0.726 0.103 0.404 25.0 0.0 ?
